data_4123396
loop_
_publ_author_name
'Gan, Quan'
'Ronson, Tanya K.'
'Vosburg, David A.'
'Thoburn, John D.'
'Nitschke, Jonathan R.'

_publ_section_title
;
 Cooperative loading and release behavior of a metal-organic receptor.
;
_journal_issue 5
_journal_name_full 'Journal of the American Chemical Society'
_journal_page_first 1770
_journal_page_last 1773
_journal_paper_doi 10.1021/ja5120437
_journal_volume 137
_journal_year 2015
_chemical_formula_moiety 'C172 H114 Cd4 Co2 N16 O10, 4(C2 F6 N O4 S2), 2(C6 H6), 4(C2 H3 N)'
_chemical_formula_sum 'C200 H138 Cd4 Co2 F24 N24 O26 S8'
_chemical_formula_weight 4573.28
_chemical_name_systematic
;
 ?
;
_space_group_crystal_system triclinic
_space_group_IT_number 2
_space_group_name_Hall '-P 1'
_space_group_name_H-M_alt 'P -1'
_symmetry_space_group_name_Hall '-P 1'
_symmetry_space_group_name_H-M 'P -1'
_atom_sites_solution_hydrogens mixed
_audit_creation_method SHELXL-2013
_cell_angle_alpha 111.383(5)
_cell_angle_beta 102.126(5)
_cell_angle_gamma 100.709(5)
_cell_formula_units_Z 1
_cell_length_a 11.8627(11)
_cell_length_b 21.3198(18)
_cell_length_c 22.347(2)
_cell_measurement_reflns_used 4561
_cell_measurement_temperature 100(2)
_cell_measurement_theta_max 48.452
_cell_measurement_theta_min 4.461
_cell_volume 4926.9(8)
_computing_cell_refinement
;
CrystalClear-SM Expert 2.0 r5 (Rigaku, 2010)
;
_computing_data_collection
;
CrystalClear-SM Expert 2.0 r5 (Rigaku, 2010)
;
_computing_data_reduction
;
Bruker Apex II; SAINT
;
_computing_structure_refinement 'SHELXL-2013 (Sheldrick, 2013)'
_computing_structure_solution 'SUPERFLIP (Palatinus & Chapuis, 2007)'
_diffrn_ambient_temperature 100(2)
_diffrn_measured_fraction_theta_full 0.782
_diffrn_measured_fraction_theta_max 0.783
_diffrn_measurement_device_type 'Rigaku Saturn 724+ detector on Crystal Logic diffractometer'
_diffrn_measurement_method '\w  scans'
_diffrn_radiation_monochromator 'silicon double crystal'
_diffrn_radiation_source 'Diamond beamline I19'
_diffrn_radiation_wavelength 0.6889
_diffrn_reflns_av_unetI/netI 0.0824
_diffrn_reflns_Laue_measured_fraction_full 0.782
_diffrn_reflns_Laue_measured_fraction_max 0.783
_diffrn_reflns_limit_h_max 11
_diffrn_reflns_limit_h_min -12
_diffrn_reflns_limit_k_max 20
_diffrn_reflns_limit_k_min -22
_diffrn_reflns_limit_l_max 22
_diffrn_reflns_limit_l_min 0
_diffrn_reflns_number 8056
_diffrn_reflns_point_group_measured_fraction_full 0.782
_diffrn_reflns_point_group_measured_fraction_max 0.783
_diffrn_reflns_theta_full 21.260
_diffrn_reflns_theta_max 21.258
_diffrn_reflns_theta_min 0.995
_exptl_absorpt_coefficient_mu 0.716
_exptl_absorpt_correction_T_max 0.744989
_exptl_absorpt_correction_T_min 0.552992
_exptl_absorpt_correction_type multi-scan
_exptl_absorpt_process_details TWINABS
_exptl_crystal_colour yellow
_exptl_crystal_density_diffrn 1.541
_exptl_crystal_description block
_exptl_crystal_F_000 2304
_exptl_crystal_size_max 0.010
_exptl_crystal_size_mid 0.010
_exptl_crystal_size_min 0.010
_refine_diff_density_max 0.958
_refine_diff_density_min -0.981
_refine_diff_density_rms 0.221
_refine_ls_extinction_method none
_refine_ls_goodness_of_fit_ref 1.351
_refine_ls_hydrogen_treatment constr
_refine_ls_matrix_type full
_refine_ls_number_parameters 1390
_refine_ls_number_reflns 8056
_refine_ls_number_restraints 3145
_refine_ls_restrained_S_all 1.147
_refine_ls_R_factor_all 0.1302
_refine_ls_R_factor_gt 0.1066
_refine_ls_shift/su_max 0.000
_refine_ls_shift/su_mean 0.000
_refine_ls_structure_factor_coef Fsqd
_refine_ls_weighting_details
;
 w=1/[\s^2^(Fo^2^)+(0.2000P)^2^]
 where P=(Fo^2^+2Fc^2^)/3
;
_refine_ls_weighting_scheme calc
_refine_ls_wR_factor_gt 0.2842
_refine_ls_wR_factor_ref 0.3094
_reflns_Friedel_coverage 0.000
_reflns_number_gt 6494
_reflns_number_total 8056
_reflns_threshold_expression 'I > 2\s(I)'
_cod_data_source_file ja5120437_si_005.cif
_cod_data_source_block qfg
_cod_depositor_comments 'Adding full bibliography for 4123396--4123399.cif.'
_cod_database_code 4123396
_shelx_space_group_comment
;
The symmetry employed for this shelxl refinement is uniquely defined
by the following loop, which should always be used as a source of
symmetry information in preference to the above space-group names.
They are only intended as comments.
;
_shelx_estimated_absorpt_t_min 0.993
_shelx_estimated_absorpt_t_max 0.993
_shelxl_version_number 2013-2

loop_
_space_group_symop_operation_xyz
'x, y, z'
'-x, -y, -z'

loop_
_atom_site_label
_atom_site_type_symbol
_atom_site_fract_x
_atom_site_fract_y
_atom_site_fract_z
_atom_site_U_iso_or_equiv
_atom_site_adp_type
_atom_site_occupancy
_atom_site_site_symmetry_order
_atom_site_calc_flag
_atom_site_refinement_flags_posn
_atom_site_refinement_flags_adp
_atom_site_refinement_flags_occupancy
_atom_site_disorder_assembly
_atom_site_disorder_group
Co1 Co 1.17729(19) 0.00288(16) 0.37852(12) 0.0242(6) Uani 1 1 d . . . . .
Cd1 Cd 0.41582(15) 0.19986(8) 0.27749(10) 0.0334(5) Uani 1 1 d . . . . .
Cd2 Cd 0.21890(14) -0.19053(7) 0.11569(9) 0.0306(5) Uani 1 1 d . . . . .
N1 N 0.1607(15) -0.2405(9) -0.0026(5) 0.045(3) Uani 1 1 d D U . . .
N2 N 0.3328(15) -0.2729(9) 0.0785(9) 0.030(3) Uani 1 1 d . U . . .
N3 N 0.6059(15) 0.2861(8) 0.3071(10) 0.030(3) Uani 1 1 d . U . . .
N5 N 1.9844(9) 0.1944(9) 0.8903(10) 0.044(3) Uani 1 1 d D U . . .
N6 N 1.8469(16) 0.2522(9) 0.8218(10) 0.031(3) Uani 1 1 d . U . . .
N7 N 1.5853(17) -0.2593(9) 0.6086(11) 0.035(3) Uani 1 1 d . U . . .
N8 N 1.7808(10) -0.2018(8) 0.7200(8) 0.043(3) Uani 1 1 d D U . . .
C2 C 0.0838(19) -0.2233(10) -0.0431(7) 0.052(4) Uani 1 1 d D U . . .
H2 H 0.0520 -0.1860 -0.0227 0.063 Uiso 1 1 calc R U . . .
C3 C 0.0484(19) -0.2566(11) -0.1126(7) 0.060(4) Uani 1 1 d D U . . .
H3 H -0.0046 -0.2419 -0.1393 0.072 Uiso 1 1 calc R U . . .
C4 C 0.092(2) -0.3117(11) -0.1421(5) 0.060(4) Uani 1 1 d D U . . .
H4 H 0.0638 -0.3388 -0.1895 0.072 Uiso 1 1 calc R U . . .
C5 C 0.1782(19) -0.3273(10) -0.1020(7) 0.055(4) Uani 1 1 d D U . . .
H5 H 0.2164 -0.3614 -0.1218 0.065 Uiso 1 1 calc R U . . .
C6 C 0.2078(18) -0.2922(10) -0.0322(6) 0.045(3) Uani 1 1 d D U . . .
C1 C 0.2946(18) -0.3087(12) 0.0149(11) 0.039(3) Uani 1 1 d D U . . .
H1 H 0.3227 -0.3482 -0.0038 0.046 Uiso 1 1 calc R U . . .
C7 C 0.4179(10) -0.2904(6) 0.1179(7) 0.031(3) Uani 1 1 d G U . . .
C8 C 0.4020(10) -0.3597(5) 0.1094(7) 0.034(3) Uani 1 1 d G U . . .
H8 H 0.3310 -0.3952 0.0780 0.040 Uiso 1 1 calc R U . . .
C9 C 0.4901(12) -0.3771(5) 0.1469(7) 0.035(3) Uani 1 1 d G U . . .
H9 H 0.4792 -0.4244 0.1411 0.041 Uiso 1 1 calc R U . . .
C10 C 0.5941(10) -0.3252(6) 0.1928(7) 0.032(3) Uani 1 1 d G U . . .
H10 H 0.6542 -0.3370 0.2184 0.039 Uiso 1 1 calc R U . . .
C11 C 0.6100(9) -0.2559(5) 0.2013(7) 0.028(3) Uani 1 1 d G U . . .
C12 C 0.5219(11) -0.2385(5) 0.1638(7) 0.031(3) Uani 1 1 d G U . . .
H12 H 0.5328 -0.1911 0.1696 0.037 Uiso 1 1 calc R U . . .
C13 C 0.7220(12) -0.1970(7) 0.2512(8) 0.025(3) Uani 1 1 d DG U . . .
C14 C 0.7134(12) -0.1299(8) 0.2852(12) 0.026(4) Uani 0.488(18) 1 d G U P A 1
H14 H 0.6383 -0.1201 0.2758 0.031 Uiso 0.488(18) 1 calc R U P A 1
C15 C 0.8145(15) -0.0770(7) 0.3329(11) 0.028(4) Uani 0.488(18) 1 d G U P A 1
H15 H 0.8086 -0.0311 0.3562 0.034 Uiso 0.488(18) 1 calc R U P A 1
C16 C 0.9244(12) -0.0912(7) 0.3467(8) 0.024(3) Uani 1 1 d DG U . A .
C17 C 0.9331(12) -0.1584(8) 0.3127(11) 0.024(4) Uani 0.488(18) 1 d G U P A 1
H17 H 1.0081 -0.1681 0.3222 0.029 Uiso 0.488(18) 1 calc R U P A 1
C18 C 0.8319(14) -0.2113(7) 0.2650(11) 0.023(4) Uani 0.488(18) 1 d G U P A 1
H18 H 0.8378 -0.2572 0.2418 0.028 Uiso 0.488(18) 1 calc R U P A 1
C14' C 0.753(3) -0.1377(13) 0.2416(17) 0.028(4) Uani 0.512(18) 1 d D U P A 2
H14' H 0.7075 -0.1303 0.2056 0.033 Uiso 0.512(18) 1 calc R U P A 2
C15' C 0.857(3) -0.0893(17) 0.2894(14) 0.026(4) Uani 0.512(18) 1 d D U P A 2
H15' H 0.8863 -0.0492 0.2819 0.031 Uiso 0.512(18) 1 calc R U P A 2
C18' C 0.782(2) -0.2150(15) 0.3006(14) 0.024(4) Uani 0.512(18) 1 d D U P A 2
H18' H 0.7562 -0.2580 0.3042 0.028 Uiso 0.512(18) 1 calc R U P A 2
C17' C 0.887(3) -0.1601(12) 0.3443(18) 0.024(4) Uani 0.512(18) 1 d D U P A 2
H17' H 0.9397 -0.1700 0.3758 0.028 Uiso 0.512(18) 1 calc R U P A 2
C19 C 1.0270(18) -0.0345(10) 0.4013(11) 0.022(3) Uani 1 1 d . U . . .
C20 C 1.0763(18) 0.0445(10) 0.4301(11) 0.023(3) Uani 1 1 d . U . . .
C21 C 1.0143(13) 0.0981(7) 0.4265(9) 0.026(3) Uani 1 1 d DG U . . .
C22 C 0.934(2) 0.0885(8) 0.3667(8) 0.024(4) Uani 0.439(18) 1 d G U P B 1
H22 H 0.9112 0.0451 0.3281 0.029 Uiso 0.439(18) 1 calc R U P B 1
C23 C 0.886(2) 0.1425(9) 0.3635(8) 0.027(4) Uani 0.439(18) 1 d G U P B 1
H23 H 0.8312 0.1360 0.3226 0.033 Uiso 0.439(18) 1 calc R U P B 1
C24 C 0.9192(13) 0.2061(6) 0.4200(9) 0.028(3) Uani 1 1 d DG U . B .
C25 C 1.000(2) 0.2156(8) 0.4798(8) 0.026(4) Uani 0.439(18) 1 d G U P B 1
H25 H 1.0223 0.2590 0.5185 0.031 Uiso 0.439(18) 1 calc R U P B 1
C26 C 1.047(2) 0.1616(9) 0.4831(8) 0.026(4) Uani 0.439(18) 1 d G U P B 1
H26 H 1.1023 0.1682 0.5239 0.031 Uiso 0.439(18) 1 calc R U P B 1
C22' C 0.8908(19) 0.0791(14) 0.4012(19) 0.027(3) Uani 0.561(18) 1 d D U P B 2
H22' H 0.8397 0.0335 0.3884 0.033 Uiso 0.561(18) 1 calc R U P B 2
C23' C 0.850(2) 0.1349(10) 0.3966(19) 0.027(4) Uani 0.561(18) 1 d D U P B 2
H23' H 0.7658 0.1242 0.3756 0.033 Uiso 0.561(18) 1 calc R U P B 2
C25' C 1.0407(19) 0.2125(15) 0.4405(18) 0.024(3) Uani 0.561(18) 1 d D U P B 2
H25' H 1.0940 0.2585 0.4577 0.029 Uiso 0.561(18) 1 calc R U P B 2
C26' C 1.094(2) 0.1593(11) 0.4388(19) 0.025(3) Uani 0.561(18) 1 d D U P B 2
H26' H 1.1777 0.1652 0.4455 0.030 Uiso 0.561(18) 1 calc R U P B 2
C27 C 0.8659(11) 0.2642(5) 0.4148(7) 0.030(3) Uani 1 1 d DG U . . .
C28 C 0.9266(10) 0.3332(6) 0.4608(7) 0.039(4) Uani 1 1 d G U . B .
H28 H 0.9995 0.3432 0.4945 0.047 Uiso 1 1 calc R U . . .
C29 C 0.8805(11) 0.3877(5) 0.4575(7) 0.037(4) Uani 1 1 d G U . B .
H29 H 0.9220 0.4348 0.4890 0.045 Uiso 1 1 calc R U . . .
C30 C 0.7738(11) 0.3731(5) 0.4082(7) 0.033(4) Uani 1 1 d G U . B .
H30 H 0.7423 0.4103 0.4059 0.040 Uiso 1 1 calc R U . . .
C31 C 0.7131(10) 0.3041(6) 0.3622(6) 0.028(3) Uani 1 1 d G U . B .
C32 C 0.7592(10) 0.2497(5) 0.3655(7) 0.028(3) Uani 1 1 d G U . B .
H32 H 0.7178 0.2025 0.3340 0.034 Uiso 1 1 calc R U . . .
C33 C 0.599(2) 0.3242(12) 0.2752(13) 0.040(3) Uani 1 1 d . U . . .
H33 H 0.6697 0.3599 0.2840 0.048 Uiso 1 1 calc R U . C 1
C34 C 0.490(3) 0.317(2) 0.2258(18) 0.041(4) Uani 0.56(4) 1 d D U P D 1
C35 C 0.487(2) 0.3599(17) 0.1922(19) 0.041(4) Uani 0.56(4) 1 d D U P D 1
H35 H 0.5563 0.3974 0.2025 0.049 Uiso 0.56(4) 1 calc R U P D 1
C36 C 0.383(3) 0.3469(19) 0.1433(19) 0.041(4) Uani 0.56(4) 1 d D U P D 1
H36 H 0.3789 0.3747 0.1184 0.049 Uiso 0.56(4) 1 calc R U P D 1
C37 C 0.283(2) 0.2931(18) 0.1307(18) 0.041(4) Uani 0.56(4) 1 d D U P D 1
H37 H 0.2108 0.2829 0.0964 0.049 Uiso 0.56(4) 1 calc R U P D 1
C38 C 0.291(3) 0.2543(18) 0.169(2) 0.041(4) Uani 0.56(4) 1 d D U P D 1
H38 H 0.2222 0.2173 0.1602 0.049 Uiso 0.56(4) 1 calc R U P D 1
N4 N 0.392(3) 0.2675(18) 0.2179(17) 0.041(4) Uani 0.56(4) 1 d D U P D 1
C34' C 0.501(4) 0.306(3) 0.217(2) 0.041(4) Uani 0.44(4) 1 d D U P D 2
C35' C 0.508(3) 0.345(2) 0.179(2) 0.041(4) Uani 0.44(4) 1 d D U P D 2
H35' H 0.5747 0.3854 0.1933 0.049 Uiso 0.44(4) 1 calc R U P D 2
C36' C 0.414(4) 0.325(2) 0.122(2) 0.041(4) Uani 0.44(4) 1 d D U P D 2
H36' H 0.4230 0.3410 0.0881 0.049 Uiso 0.44(4) 1 calc R U P D 2
C37' C 0.306(3) 0.279(2) 0.114(2) 0.041(4) Uani 0.44(4) 1 d D U P D 2
H37' H 0.2323 0.2765 0.0843 0.050 Uiso 0.44(4) 1 calc R U P D 2
C38' C 0.309(3) 0.238(2) 0.150(2) 0.041(4) Uani 0.44(4) 1 d D U P D 2
H38' H 0.2421 0.1983 0.1364 0.049 Uiso 0.44(4) 1 calc R U P D 2
N4' N 0.404(4) 0.254(2) 0.204(2) 0.041(4) Uani 0.44(4) 1 d D U P D 2
C39 C 2.0525(12) 0.1652(11) 0.9220(12) 0.051(4) Uani 1 1 d D U . . .
H39 H 2.0136 0.1317 0.9352 0.061 Uiso 1 1 calc R U . . .
C40 C 2.1764(12) 0.1815(11) 0.9363(13) 0.057(4) Uani 1 1 d D U . . .
H40 H 2.2206 0.1563 0.9544 0.068 Uiso 1 1 calc R U . . .
C41 C 2.2335(9) 0.2353(12) 0.9235(13) 0.057(4) Uani 1 1 d D U . . .
H41 H 2.3189 0.2510 0.9368 0.068 Uiso 1 1 calc R U . . .
C42 C 2.1660(12) 0.2665(10) 0.8912(13) 0.052(4) Uani 1 1 d D U . . .
H42 H 2.2041 0.3019 0.8797 0.063 Uiso 1 1 calc R U . . .
C43 C 2.0413(11) 0.2452(10) 0.8757(12) 0.044(3) Uani 1 1 d D U . . .
C44 C 1.963(2) 0.2707(12) 0.8353(12) 0.041(3) Uani 1 1 d . U . . .
H44 H 1.9987 0.3018 0.8185 0.049 Uiso 1 1 calc R U . . .
C45 C 1.7721(11) 0.2772(6) 0.7813(7) 0.033(3) Uani 1 1 d G U . . .
C46 C 1.8023(10) 0.3466(6) 0.7894(7) 0.036(3) Uani 1 1 d G U . . .
H46 H 1.8739 0.3796 0.8230 0.043 Uiso 1 1 calc R U . . .
C47 C 1.7279(11) 0.3678(5) 0.7485(7) 0.036(4) Uani 1 1 d G U . . .
H47 H 1.7485 0.4153 0.7541 0.043 Uiso 1 1 calc R U . . .
C48 C 1.6232(10) 0.3196(6) 0.6995(7) 0.032(3) Uani 1 1 d G U . . .
H48 H 1.5723 0.3341 0.6715 0.039 Uiso 1 1 calc R U . . .
C49 C 1.5929(9) 0.2502(5) 0.6914(6) 0.027(3) Uani 1 1 d DG U . . .
C50 C 1.6674(11) 0.2290(5) 0.7323(7) 0.032(3) Uani 1 1 d G U . . .
H50 H 1.6468 0.1816 0.7268 0.038 Uiso 1 1 calc R U . . .
C51 C 1.4858(11) 0.1950(6) 0.6336(7) 0.024(3) Uani 1 1 d DG U . . .
C52 C 1.4967(11) 0.1306(8) 0.5931(10) 0.023(4) Uani 0.492(17) 1 d G U P E 1
H52 H 1.5721 0.1209 0.6008 0.028 Uiso 0.492(17) 1 calc R U P E 1
C53 C 1.3973(13) 0.0803(7) 0.5413(9) 0.024(4) Uani 0.492(17) 1 d G U P E 1
H53 H 1.4047 0.0362 0.5137 0.029 Uiso 0.492(17) 1 calc R U P E 1
C54 C 1.2869(11) 0.0944(6) 0.5301(7) 0.022(3) Uani 1 1 d DG U . E .
C55 C 1.2760(11) 0.1589(8) 0.5706(10) 0.023(4) Uani 0.492(17) 1 d G U P E 1
H55 H 1.2006 0.1686 0.5629 0.027 Uiso 0.492(17) 1 calc R U P E 1
C56 C 1.3754(13) 0.2092(7) 0.6223(9) 0.024(4) Uani 0.492(17) 1 d G U P E 1
H56 H 1.3680 0.2532 0.6500 0.029 Uiso 0.492(17) 1 calc R U P E 1
C52' C 1.439(3) 0.1359(12) 0.6420(16) 0.023(3) Uani 0.508(17) 1 d D U P E 2
H52' H 1.4675 0.1297 0.6819 0.028 Uiso 0.508(17) 1 calc R U P E 2
C53' C 1.344(3) 0.0860(16) 0.5863(13) 0.023(3) Uani 0.508(17) 1 d D U P E 2
H53' H 1.3161 0.0416 0.5869 0.028 Uiso 0.508(17) 1 calc R U P E 2
C55' C 1.338(3) 0.1622(11) 0.5354(17) 0.022(3) Uani 0.508(17) 1 d D U P E 2
H55' H 1.3000 0.1734 0.5005 0.027 Uiso 0.508(17) 1 calc R U P E 2
C56' C 1.437(3) 0.2141(15) 0.5846(13) 0.023(3) Uani 0.508(17) 1 d D U P E 2
H56' H 1.4676 0.2584 0.5843 0.028 Uiso 0.508(17) 1 calc R U P E 2
C57 C 1.1811(18) 0.0412(10) 0.4725(11) 0.023(3) Uani 1 1 d . U . . .
C58 C 1.1426(18) -0.0362(9) 0.4461(11) 0.024(3) Uani 1 1 d D U . . .
C59 C 1.1904(13) -0.0944(6) 0.4540(8) 0.020(2) Uani 1 1 d DG U . . .
C60 C 1.1755(19) -0.1567(9) 0.3991(6) 0.022(3) Uani 0.466(17) 1 d G U P F 1
H60 H 1.1332 -0.1639 0.3550 0.026 Uiso 0.466(17) 1 calc R U P F 1
C61 C 1.2224(19) -0.2086(7) 0.4089(7) 0.021(3) Uani 0.466(17) 1 d G U P F 1
H61 H 1.2122 -0.2511 0.3714 0.025 Uiso 0.466(17) 1 calc R U P F 1
C62 C 1.2843(13) -0.1981(6) 0.4735(8) 0.022(3) Uani 1 1 d DG U . F .
C63 C 1.2992(19) -0.1358(9) 0.5283(6) 0.019(3) Uani 0.466(17) 1 d G U P F 1
H63 H 1.3415 -0.1287 0.5725 0.023 Uiso 0.466(17) 1 calc R U P F 1
C64 C 1.2522(19) -0.0840(7) 0.5186(7) 0.020(3) Uani 0.466(17) 1 d G U P F 1
H64 H 1.2624 -0.0414 0.5561 0.024 Uiso 0.466(17) 1 calc R U P F 1
C60' C 1.104(2) -0.1534(12) 0.4438(18) 0.019(3) Uani 0.534(17) 1 d D U P F 2
H60' H 1.0198 -0.1601 0.4311 0.023 Uiso 0.534(17) 1 calc R U P F 2
C61' C 1.1607(19) -0.2018(15) 0.4550(17) 0.021(3) Uani 0.534(17) 1 d D U P F 2
H61' H 1.1073 -0.2442 0.4493 0.025 Uiso 0.534(17) 1 calc R U P F 2
C63' C 1.355(2) -0.1294(11) 0.4882(18) 0.020(3) Uani 0.534(17) 1 d D U P F 2
H63' H 1.4391 -0.1195 0.5059 0.024 Uiso 0.534(17) 1 calc R U P F 2
C64' C 1.3143(18) -0.0750(13) 0.4797(17) 0.018(3) Uani 0.534(17) 1 d D U P F 2
H64' H 1.3657 -0.0301 0.4902 0.022 Uiso 0.534(17) 1 calc R U P F 2
C65 C 1.3370(12) -0.2536(5) 0.4847(7) 0.028(3) Uani 1 1 d G U . . .
C66 C 1.2914(11) -0.3233(6) 0.4377(6) 0.038(4) Uani 1 1 d G U . F .
H66 H 1.2236 -0.3368 0.3996 0.046 Uiso 1 1 calc R U . . .
C67 C 1.3451(12) -0.3733(5) 0.4463(7) 0.039(4) Uani 1 1 d G U . F .
H67 H 1.3139 -0.4210 0.4141 0.046 Uiso 1 1 calc R U . . .
C68 C 1.4443(12) -0.3536(5) 0.5021(7) 0.038(4) Uani 1 1 d G U . F .
H68 H 1.4810 -0.3878 0.5080 0.046 Uiso 1 1 calc R U . . .
C69 C 1.4899(11) -0.2839(6) 0.5491(6) 0.031(3) Uani 1 1 d G U . F .
C70 C 1.4362(11) -0.2338(5) 0.5405(6) 0.028(3) Uani 1 1 d G U . F .
H70 H 1.4673 -0.1862 0.5727 0.034 Uiso 1 1 calc R U . . .
C71 C 1.682(2) -0.2792(13) 0.6042(14) 0.043(4) Uani 1 1 d . U . . .
H71 H 1.6830 -0.3134 0.5628 0.052 Uiso 1 1 calc R U . . .
C72 C 1.7891(11) -0.2488(9) 0.6627(7) 0.041(3) Uani 1 1 d D U . . .
C73 C 1.8911(14) -0.2702(10) 0.6579(8) 0.053(4) Uani 1 1 d D U . . .
H73 H 1.8908 -0.3072 0.6179 0.063 Uiso 1 1 calc R U . . .
C74 C 1.9932(12) -0.2363(12) 0.7126(9) 0.062(5) Uani 1 1 d D U . . .
H74 H 2.0664 -0.2474 0.7099 0.074 Uiso 1 1 calc R U . . .
C75 C 1.9885(11) -0.1861(11) 0.7715(8) 0.054(4) Uani 1 1 d D U . . .
H75 H 2.0575 -0.1635 0.8102 0.065 Uiso 1 1 calc R U . . .
C76 C 1.8811(13) -0.1692(10) 0.7733(7) 0.048(4) Uani 1 1 d D U . . .
H76 H 1.8785 -0.1335 0.8133 0.058 Uiso 1 1 calc R U . . .
C77 C 0.4632(18) 0.0655(10) 0.2613(12) 0.027(3) Uani 1 1 d . U . . .
C78 C 0.3630(19) 0.0448(10) 0.2066(12) 0.031(3) Uani 1 1 d . U . . .
C79 C 0.3226(19) -0.0326(10) 0.1738(12) 0.029(3) Uani 1 1 d . U . . .
C80 C 0.4099(18) -0.0547(10) 0.2137(11) 0.027(3) Uani 1 1 d . U . . .
C81 C 0.5031(14) 0.0042(11) 0.2664(9) 0.024(3) Uani 1 1 d . U . . .
C82 C 1.194(4) -0.0560(15) 0.2816(18) 0.024(4) Uani 0.49(3) 1 d G U P G 1
H82 H 1.1499 -0.1034 0.2518 0.028 Uiso 0.49(3) 1 calc R U P G 1
C83 C 1.160(2) 0.005(3) 0.2817(17) 0.024(4) Uani 0.49(3) 1 d G U P G 1
H83 H 1.0908 0.0050 0.2518 0.029 Uiso 0.49(3) 1 calc R U P G 1
C84 C 1.250(5) 0.0647(14) 0.334(2) 0.025(4) Uani 0.49(3) 1 d G U P G 1
H84 H 1.2504 0.1123 0.3456 0.030 Uiso 0.49(3) 1 calc R U P G 1
C85 C 1.338(2) 0.041(3) 0.3666(13) 0.025(4) Uani 0.49(3) 1 d G U P G 1
H85 H 1.4081 0.0702 0.4035 0.030 Uiso 0.49(3) 1 calc R U P G 1
C86 C 1.303(4) -0.033(3) 0.334(2) 0.024(4) Uani 0.49(3) 1 d G U P G 1
H86 H 1.3460 -0.0631 0.3455 0.029 Uiso 0.49(3) 1 calc R U P G 1
C87 C 1.297(4) 0.0672(11) 0.354(2) 0.025(4) Uani 0.51(3) 1 d G U P G 2
H87 H 1.3363 0.1161 0.3789 0.030 Uiso 0.51(3) 1 calc R U P G 2
C88 C 1.184(3) 0.036(3) 0.302(2) 0.023(4) Uani 0.51(3) 1 d G U P G 2
H88 H 1.1352 0.0612 0.2869 0.028 Uiso 0.51(3) 1 calc R U P G 2
C89 C 1.158(2) -0.038(2) 0.2780(13) 0.023(4) Uani 0.51(3) 1 d G U P G 2
H89 H 1.0887 -0.0714 0.2434 0.027 Uiso 0.51(3) 1 calc R U P G 2
C90 C 1.255(4) -0.0530(14) 0.314(2) 0.024(4) Uani 0.51(3) 1 d G U P G 2
H90 H 1.2610 -0.0985 0.3086 0.029 Uiso 0.51(3) 1 calc R U P G 2
C91 C 1.3405(18) 0.012(3) 0.3614(16) 0.023(4) Uani 0.51(3) 1 d G U P G 2
H91 H 1.4140 0.0174 0.3923 0.027 Uiso 0.51(3) 1 calc R U P G 2
O20 O 0.5179(12) 0.1300(7) 0.2997(8) 0.031(3) Uani 1 1 d . U . . .
O21 O 0.5884(10) 0.0038(8) 0.3080(7) 0.033(3) Uani 1 1 d . U . . .
O22 O 0.3937(12) -0.1205(6) 0.1987(8) 0.027(3) Uani 1 1 d . U . . .
O23 O 0.2287(13) -0.0755(7) 0.1246(8) 0.033(3) Uani 1 1 d . U . . .
O24 O 0.3144(13) 0.0874(7) 0.1911(8) 0.033(3) Uani 1 1 d . U . . .
S2 S 0.8240(14) 0.5013(8) 0.2695(8) 0.089(4) Uani 0.669(12) 1 d D U P H 1
S1 S 0.7336(17) 0.5505(9) 0.3799(9) 0.084(3) Uani 0.669(12) 1 d D U P H 1
N200 N 0.8465(19) 0.5447(15) 0.3500(9) 0.084(3) Uiso 0.669(12) 1 d D U P H 1
O3 O 0.7171(19) 0.5031(14) 0.2272(14) 0.078(8) Uiso 0.669(12) 1 d D U P H 1
O4 O 0.850(2) 0.4362(9) 0.2590(13) 0.056(7) Uiso 0.669(12) 1 d D U P H 1
C2A C 0.9459(18) 0.5563(12) 0.2564(12) 0.090(5) Uiso 0.669(12) 1 d D U P H 1
F4A F 1.0497(19) 0.5642(14) 0.2987(13) 0.085(5) Uiso 0.669(12) 1 d D U P H 1
F5A F 0.931(3) 0.6205(12) 0.2701(16) 0.097(6) Uiso 0.669(12) 1 d D U P H 1
F6A F 0.944(2) 0.5315(13) 0.1938(11) 0.088(6) Uiso 0.669(12) 1 d D U P H 1
O1 O 0.631(2) 0.4903(13) 0.3447(17) 0.083(4) Uiso 0.669(12) 1 d D U P H 1
F1A F 0.606(2) 0.6391(15) 0.4079(14) 0.100(5) Uiso 0.669(12) 1 d D U P H 1
F2A F 0.780(2) 0.6766(12) 0.3924(14) 0.096(5) Uiso 0.669(12) 1 d D U P H 1
O2 O 0.783(3) 0.5751(15) 0.4518(10) 0.086(4) Uiso 0.669(12) 1 d D U P H 1
F3A F 0.623(2) 0.6101(13) 0.3115(11) 0.092(5) Uiso 0.669(12) 1 d D U P H 1
C1A C 0.682(2) 0.6239(11) 0.3733(13) 0.086(3) Uiso 0.669(12) 1 d D U P H 1
S2' S 0.810(3) 0.5021(17) 0.2558(16) 0.102(7) Uani 0.331(12) 1 d D U P H 2
S1' S 0.738(2) 0.5462(13) 0.3714(13) 0.049(4) Uani 0.331(12) 1 d D U P H 2
F3A' F 0.634(5) 0.583(3) 0.467(2) 0.104(12) Uiso 0.331(12) 1 d D U P H 2
N202 N 0.737(4) 0.550(2) 0.2997(17) 0.095(9) Uiso 0.331(12) 1 d D U P H 2
C1A' C 0.668(3) 0.6053(17) 0.4229(17) 0.095(7) Uiso 0.331(12) 1 d D U P H 2
O1' O 0.855(3) 0.557(3) 0.413(2) 0.085(11) Uiso 0.331(12) 1 d D U P H 2
F2A' F 0.565(4) 0.603(3) 0.383(2) 0.102(9) Uiso 0.331(12) 1 d D U P H 2
F1A' F 0.739(4) 0.6696(18) 0.457(2) 0.103(9) Uiso 0.331(12) 1 d D U P H 2
O3' O 0.738(4) 0.470(2) 0.1867(17) 0.070(12) Uiso 0.331(12) 1 d D U P H 2
O4' O 0.853(5) 0.461(3) 0.288(3) 0.098(12) Uiso 0.331(12) 1 d D U P H 2
C2A' C 0.945(3) 0.5619(18) 0.2578(19) 0.090(7) Uiso 0.331(12) 1 d D U P H 2
O2' O 0.648(4) 0.4811(17) 0.354(3) 0.070(14) Uiso 0.331(12) 1 d D U P H 2
F5A' F 1.002(4) 0.525(2) 0.221(2) 0.086(9) Uiso 0.331(12) 1 d D U P H 2
F4A' F 0.909(4) 0.605(2) 0.233(3) 0.091(9) Uiso 0.331(12) 1 d D U P H 2
F6A' F 1.018(4) 0.600(2) 0.3202(19) 0.095(9) Uiso 0.331(12) 1 d D U P H 2
C100 C 0.3165(18) 0.4360(11) 0.3197(10) 0.086(5) Uani 1 1 d G U . . .
H100 H 0.3555 0.4317 0.2860 0.103 Uiso 1 1 calc R U . . .
C101 C 0.3783(14) 0.4405(10) 0.3820(12) 0.086(5) Uani 1 1 d G U . . .
H101 H 0.4597 0.4394 0.3909 0.103 Uiso 1 1 calc R U . . .
C102 C 0.3211(19) 0.4467(11) 0.4313(9) 0.085(5) Uani 1 1 d G U . . .
H102 H 0.3634 0.4499 0.4739 0.102 Uiso 1 1 calc R U . . .
C103 C 0.2021(19) 0.4484(11) 0.4183(10) 0.087(5) Uani 1 1 d G U . . .
H103 H 0.1631 0.4526 0.4520 0.104 Uiso 1 1 calc R U . . .
C104 C 0.1403(14) 0.4438(11) 0.3560(12) 0.091(5) Uani 1 1 d G U . . .
H104 H 0.0589 0.4449 0.3471 0.109 Uiso 1 1 calc R U . . .
C105 C 0.1974(18) 0.4376(11) 0.3067(10) 0.090(5) Uani 1 1 d G U . . .
H105 H 0.1552 0.4345 0.2641 0.108 Uiso 1 1 calc R U . . .
N1S N 0.472(3) 0.4132(19) 0.036(2) 0.134(11) Uiso 1 1 d D U . . .
C1S C 0.554(3) 0.456(2) 0.045(2) 0.113(10) Uiso 1 1 d D U . . .
C2S C 0.663(3) 0.514(2) 0.063(2) 0.121(12) Uiso 1 1 d D U . . .
H2S1 H 0.6927 0.5386 0.1121 0.182 Uiso 1 1 d R U . . .
H2S2 H 0.6417 0.5465 0.0438 0.182 Uiso 1 1 d R U . . .
H2S3 H 0.7249 0.4957 0.0457 0.182 Uiso 1 1 d R U . . .
N2S N -0.082(3) -0.1079(15) -0.0488(19) 0.106(9) Uiso 1 1 d D U . . .
C3S C -0.131(4) -0.065(2) -0.037(3) 0.128(11) Uiso 1 1 d D U . . .
C4S C -0.188(4) -0.007(2) -0.025(3) 0.146(13) Uiso 1 1 d D U . . .
H4S1 H -0.1735 0.0199 0.0232 0.220 Uiso 1 1 d R U . . .
H4S2 H -0.2752 -0.0274 -0.0477 0.220 Uiso 1 1 d R U . . .
H4S3 H -0.1551 0.0242 -0.0443 0.220 Uiso 1 1 d R U . . .
S3 S -0.0127(7) -0.4329(4) 0.0153(4) 0.083(3) Uani 1 1 d D . . I 1
O5 O -0.083(3) -0.4356(19) 0.0591(15) 0.178(15) Uiso 1 1 d D . . I 1
F1B F -0.128(2) -0.3809(10) -0.0540(12) 0.122(7) Uiso 1 1 d D U . I 1
N201 N 0.067(3) -0.4885(17) -0.001(2) 0.080(11) Uiso 0.5 1 d D U P I 1
F2B F -0.2183(16) -0.4881(10) -0.0811(11) 0.118(7) Uiso 1 1 d D U . I 1
C3A C -0.1131(16) -0.4431(11) -0.0636(8) 0.082(7) Uiso 1 1 d D U . I 1
O6 O 0.071(2) -0.3642(10) 0.0361(15) 0.070(11) Uiso 0.55(4) 1 d D U P I 1
F3B F -0.074(2) -0.4700(15) -0.1153(12) 0.098(10) Uiso 0.60(3) 1 d D U P I 1
O6' O 0.096(4) -0.417(2) 0.017(2) 0.071(10) Uiso 0.45(4) 1 d . U P I 2
F3B' F -0.077(4) -0.409(3) -0.107(3) 0.096(8) Uiso 0.40(3) 1 d . U P I 2
S5 S -0.3629(18) 0.0050(11) 0.0970(10) 0.124(7) Uani 0.5 1 d D . P J 3
S6 S -0.355(3) 0.1505(15) 0.128(2) 0.225(19) Uiso 0.5 1 d D . P J 3
C5A C -0.282(3) -0.002(2) 0.1727(14) 0.119(13) Uiso 0.5 1 d D U P J 3
O12 O -0.262(4) 0.207(2) 0.182(2) 0.119(17) Uiso 0.5 1 d D . P J 3
O9 O -0.480(3) 0.006(3) 0.102(3) 0.141(14) Uiso 0.5 1 d D U P J 3
O10 O -0.339(5) -0.048(2) 0.0441(18) 0.15(2) Uiso 0.5 1 d D . P J 3
F1C F -0.173(3) -0.002(3) 0.168(2) 0.120(10) Uiso 0.5 1 d D U P J 3
O11 O -0.481(3) 0.127(3) 0.115(3) 0.137(14) Uiso 0.5 1 d D U P J 3
F2C F -0.269(4) 0.059(2) 0.2229(17) 0.129(13) Uiso 0.5 1 d D U P J 3
N102 N -0.301(4) 0.0831(14) 0.101(2) 0.128(13) Uiso 0.5 1 d D U P J 3
C6A C -0.394(9) 0.163(5) 0.059(6) 0.135(13) Uiso 0.5 1 d . U P J 3
F4C F -0.495(5) 0.185(3) 0.043(2) 0.140(12) Uiso 0.5 1 d D U P J 3
F1X F -0.495(3) -0.1327(18) 0.027(2) 0.084(8) Uiso 0.5 1 d . U P K 4
F2X F -0.095(6) -0.002(5) 0.137(4) 0.093(14) Uiso 0.25 1 d . U P L 5
F4X F -0.497(8) 0.239(5) 0.027(5) 0.109(18) Uiso 0.25 1 d . U P M 6
F3X F -0.501(19) 0.054(11) -0.033(11) 0.132(12) Uiso 0.125 1 d . U P N 7
O1W O -0.599(4) -0.137(2) 0.049(2) 0.080(9) Uiso 0.5 1 d . U P O 8
F5X F -0.437(9) 0.054(5) 0.049(5) 0.129(12) Uiso 0.25 1 d . U P P 9
F6X F -0.291(17) -0.030(9) 0.155(10) 0.119(13) Uiso 0.125 1 d . U P Q 10

loop_
_atom_site_aniso_label
_atom_site_aniso_U_11
_atom_site_aniso_U_22
_atom_site_aniso_U_33
_atom_site_aniso_U_23
_atom_site_aniso_U_13
_atom_site_aniso_U_12
Co1 0.0172(13) 0.0326(13) 0.0283(17) 0.0155(16) 0.0094(12) 0.0110(13)
Cd1 0.0217(9) 0.0347(9) 0.0496(12) 0.0246(9) 0.0081(8) 0.0098(7)
Cd2 0.0230(10) 0.0334(9) 0.0312(11) 0.0106(9) 0.0054(8) 0.0080(7)
N1 0.035(7) 0.054(7) 0.040(6) 0.017(5) 0.005(5) 0.012(5)
N2 0.020(6) 0.043(6) 0.030(5) 0.013(5) 0.013(4) 0.014(5)
N3 0.021(5) 0.034(6) 0.048(6) 0.024(5) 0.016(4) 0.015(4)
N5 0.030(6) 0.064(7) 0.052(7) 0.030(6) 0.018(5) 0.024(5)
N6 0.023(5) 0.037(6) 0.039(6) 0.022(5) 0.010(5) 0.009(4)
N7 0.036(5) 0.037(5) 0.050(6) 0.036(4) 0.015(4) 0.013(4)
N8 0.027(6) 0.055(7) 0.065(7) 0.040(6) 0.016(5) 0.016(5)
C2 0.044(8) 0.056(7) 0.047(7) 0.019(6) 0.000(6) 0.014(6)
C3 0.056(8) 0.065(8) 0.046(7) 0.020(6) -0.001(6) 0.012(6)
C4 0.059(8) 0.067(8) 0.039(6) 0.019(6) -0.001(6) 0.014(6)
C5 0.054(7) 0.062(7) 0.036(5) 0.017(5) 0.001(5) 0.013(6)
C6 0.038(6) 0.055(7) 0.036(5) 0.018(5) 0.005(5) 0.012(5)
C1 0.031(6) 0.050(7) 0.031(5) 0.012(5) 0.009(5) 0.013(5)
C7 0.022(5) 0.038(5) 0.031(5) 0.013(4) 0.011(4) 0.009(4)
C8 0.027(6) 0.037(5) 0.033(7) 0.013(5) 0.008(5) 0.007(4)
C9 0.032(6) 0.040(5) 0.031(7) 0.013(5) 0.011(5) 0.011(4)
C10 0.029(6) 0.040(5) 0.029(7) 0.011(5) 0.010(5) 0.015(4)
C11 0.022(5) 0.039(4) 0.026(5) 0.010(4) 0.015(4) 0.013(4)
C12 0.023(5) 0.041(5) 0.028(6) 0.012(5) 0.011(5) 0.010(4)
C13 0.020(4) 0.036(4) 0.028(5) 0.016(4) 0.014(4) 0.014(3)
C14 0.022(5) 0.034(5) 0.030(6) 0.017(5) 0.014(5) 0.014(4)
C15 0.022(5) 0.035(5) 0.032(7) 0.015(5) 0.013(5) 0.014(4)
C16 0.020(4) 0.036(4) 0.026(5) 0.017(4) 0.016(4) 0.013(3)
C17 0.019(5) 0.037(5) 0.026(7) 0.017(5) 0.017(5) 0.013(4)
C18 0.019(5) 0.035(5) 0.027(7) 0.018(5) 0.016(5) 0.013(4)
C14' 0.024(6) 0.036(5) 0.030(6) 0.016(5) 0.013(5) 0.013(4)
C15' 0.023(6) 0.036(5) 0.028(6) 0.018(5) 0.013(5) 0.013(5)
C18' 0.017(6) 0.035(5) 0.028(6) 0.016(5) 0.015(5) 0.014(4)
C17' 0.017(6) 0.036(5) 0.028(6) 0.018(5) 0.014(5) 0.013(4)
C19 0.021(4) 0.032(4) 0.026(5) 0.019(3) 0.015(3) 0.014(3)
C20 0.020(4) 0.031(4) 0.030(5) 0.018(4) 0.013(4) 0.016(3)
C21 0.023(5) 0.029(4) 0.033(5) 0.015(4) 0.010(4) 0.016(3)
C22 0.021(6) 0.029(5) 0.031(6) 0.016(4) 0.011(5) 0.014(4)
C23 0.024(6) 0.029(5) 0.032(6) 0.015(4) 0.009(4) 0.013(4)
C24 0.023(5) 0.030(4) 0.034(5) 0.015(4) 0.009(4) 0.014(3)
C25 0.022(6) 0.028(5) 0.033(6) 0.013(4) 0.010(5) 0.016(4)
C26 0.022(6) 0.030(5) 0.032(6) 0.015(4) 0.010(5) 0.016(4)
C22' 0.023(5) 0.031(5) 0.033(7) 0.015(5) 0.010(5) 0.015(4)
C23' 0.023(5) 0.030(5) 0.034(7) 0.014(5) 0.010(5) 0.014(4)
C25' 0.023(5) 0.028(5) 0.030(7) 0.017(5) 0.011(5) 0.014(4)
C26' 0.022(5) 0.030(5) 0.030(7) 0.015(5) 0.011(5) 0.017(4)
C27 0.022(5) 0.034(4) 0.041(6) 0.020(4) 0.011(5) 0.015(4)
C28 0.028(6) 0.038(5) 0.049(7) 0.016(5) 0.004(5) 0.016(4)
C29 0.026(6) 0.039(5) 0.050(7) 0.020(5) 0.009(5) 0.015(4)
C30 0.025(6) 0.035(5) 0.047(7) 0.019(5) 0.012(5) 0.018(4)
C31 0.020(5) 0.033(5) 0.044(6) 0.020(4) 0.018(4) 0.017(4)
C32 0.020(5) 0.034(5) 0.042(6) 0.022(5) 0.015(5) 0.015(4)
C33 0.028(6) 0.051(6) 0.058(6) 0.037(5) 0.017(5) 0.017(5)
C34 0.028(6) 0.055(6) 0.058(6) 0.037(5) 0.019(5) 0.021(4)
C35 0.028(6) 0.056(6) 0.058(6) 0.037(5) 0.019(5) 0.021(5)
C36 0.029(6) 0.056(6) 0.058(6) 0.037(5) 0.019(5) 0.021(5)
C37 0.028(6) 0.056(6) 0.058(6) 0.037(5) 0.019(5) 0.021(5)
C38 0.028(6) 0.056(6) 0.058(6) 0.037(5) 0.019(5) 0.021(5)
N4 0.028(6) 0.056(6) 0.058(6) 0.037(5) 0.019(5) 0.021(5)
C34' 0.028(6) 0.056(6) 0.058(6) 0.037(5) 0.019(5) 0.021(5)
C35' 0.029(6) 0.055(6) 0.058(6) 0.037(5) 0.019(5) 0.021(5)
C36' 0.029(6) 0.056(6) 0.058(6) 0.037(5) 0.019(5) 0.021(5)
C37' 0.029(6) 0.056(6) 0.058(6) 0.037(5) 0.019(5) 0.021(5)
C38' 0.028(6) 0.056(6) 0.058(6) 0.037(5) 0.019(5) 0.021(5)
N4' 0.028(6) 0.056(6) 0.058(6) 0.037(5) 0.019(5) 0.021(5)
C39 0.037(6) 0.075(8) 0.057(8) 0.036(7) 0.019(6) 0.029(6)
C40 0.037(6) 0.083(8) 0.064(9) 0.037(7) 0.019(6) 0.031(6)
C41 0.032(6) 0.086(8) 0.064(9) 0.037(7) 0.018(6) 0.028(6)
C42 0.028(5) 0.077(8) 0.060(8) 0.033(7) 0.017(5) 0.021(5)
C43 0.026(5) 0.064(7) 0.052(7) 0.028(6) 0.015(5) 0.019(5)
C44 0.024(5) 0.053(7) 0.047(7) 0.024(6) 0.011(5) 0.010(5)
C45 0.026(5) 0.040(5) 0.040(6) 0.025(5) 0.012(4) 0.009(4)
C46 0.031(6) 0.041(5) 0.043(7) 0.025(5) 0.014(5) 0.009(4)
C47 0.033(6) 0.038(5) 0.047(7) 0.027(5) 0.014(5) 0.009(4)
C48 0.032(6) 0.034(5) 0.040(7) 0.023(5) 0.017(5) 0.011(4)
C49 0.025(5) 0.034(4) 0.034(5) 0.022(4) 0.014(4) 0.011(3)
C50 0.024(5) 0.040(5) 0.039(6) 0.022(5) 0.012(5) 0.013(4)
C51 0.021(4) 0.028(4) 0.034(5) 0.016(4) 0.013(4) 0.018(3)
C52 0.021(5) 0.027(5) 0.032(5) 0.017(4) 0.011(4) 0.015(4)
C53 0.021(5) 0.027(5) 0.032(6) 0.013(4) 0.012(4) 0.017(4)
C54 0.020(4) 0.026(4) 0.032(5) 0.016(4) 0.013(3) 0.017(3)
C55 0.020(5) 0.026(5) 0.032(6) 0.015(4) 0.013(4) 0.018(4)
C56 0.022(5) 0.027(5) 0.032(6) 0.016(5) 0.011(4) 0.017(4)
C52' 0.020(5) 0.028(5) 0.033(5) 0.017(4) 0.011(4) 0.018(4)
C53' 0.021(5) 0.027(5) 0.031(5) 0.016(4) 0.012(4) 0.017(4)
C55' 0.019(6) 0.026(5) 0.031(6) 0.015(4) 0.012(5) 0.017(4)
C56' 0.020(6) 0.025(5) 0.033(5) 0.015(4) 0.012(4) 0.017(4)
C57 0.022(4) 0.026(4) 0.031(5) 0.016(4) 0.012(4) 0.018(3)
C58 0.023(4) 0.027(4) 0.029(5) 0.014(4) 0.010(4) 0.015(3)
C59 0.017(4) 0.025(4) 0.025(5) 0.013(4) 0.013(4) 0.012(3)
C60 0.020(5) 0.026(4) 0.025(5) 0.011(4) 0.011(4) 0.012(4)
C61 0.018(6) 0.024(5) 0.026(5) 0.012(4) 0.012(5) 0.010(5)
C62 0.021(5) 0.027(4) 0.026(5) 0.013(4) 0.013(4) 0.014(3)
C63 0.019(6) 0.026(5) 0.024(5) 0.014(4) 0.013(5) 0.013(4)
C64 0.018(6) 0.025(5) 0.024(5) 0.013(4) 0.013(5) 0.013(5)
C60' 0.019(5) 0.024(5) 0.021(7) 0.012(5) 0.012(5) 0.011(4)
C61' 0.021(5) 0.025(5) 0.024(6) 0.013(4) 0.011(4) 0.012(4)
C63' 0.018(5) 0.026(5) 0.023(6) 0.012(4) 0.013(5) 0.014(4)
C64' 0.017(5) 0.025(5) 0.022(6) 0.013(5) 0.014(5) 0.012(4)
C65 0.029(5) 0.032(4) 0.036(6) 0.019(4) 0.018(4) 0.020(4)
C66 0.041(7) 0.032(5) 0.047(7) 0.015(5) 0.016(6) 0.023(4)
C67 0.043(7) 0.028(5) 0.052(7) 0.017(5) 0.018(6) 0.021(5)
C68 0.040(7) 0.030(5) 0.055(7) 0.025(5) 0.018(5) 0.016(5)
C69 0.034(5) 0.030(5) 0.047(6) 0.030(4) 0.017(4) 0.016(4)
C70 0.029(6) 0.028(5) 0.043(6) 0.027(5) 0.016(5) 0.014(4)
C71 0.036(5) 0.048(7) 0.063(7) 0.040(6) 0.016(5) 0.016(5)
C72 0.029(5) 0.053(7) 0.063(7) 0.044(5) 0.021(5) 0.014(5)
C73 0.034(6) 0.069(8) 0.072(8) 0.041(7) 0.020(5) 0.022(5)
C74 0.031(6) 0.086(9) 0.075(8) 0.038(7) 0.019(6) 0.022(6)
C75 0.028(6) 0.077(9) 0.070(8) 0.042(7) 0.017(6) 0.018(6)
C76 0.025(6) 0.067(8) 0.067(7) 0.043(6) 0.016(5) 0.013(6)
C77 0.020(5) 0.026(4) 0.036(6) 0.011(4) 0.009(4) 0.010(4)
C78 0.026(5) 0.025(4) 0.039(6) 0.014(4) 0.006(4) 0.006(4)
C79 0.025(5) 0.025(4) 0.035(6) 0.013(4) 0.007(4) 0.004(4)
C80 0.022(5) 0.026(4) 0.033(6) 0.013(4) 0.009(4) 0.005(4)
C81 0.017(5) 0.026(4) 0.032(5) 0.010(4) 0.014(4) 0.009(4)
C82 0.014(7) 0.030(7) 0.025(8) 0.009(7) 0.008(6) 0.004(6)
C83 0.014(6) 0.030(7) 0.026(7) 0.009(7) 0.009(6) 0.004(6)
C84 0.016(7) 0.030(7) 0.027(7) 0.010(7) 0.008(6) 0.003(6)
C85 0.015(7) 0.030(7) 0.027(7) 0.009(7) 0.007(6) 0.004(6)
C86 0.014(7) 0.030(7) 0.026(8) 0.009(7) 0.008(6) 0.003(6)
C87 0.017(6) 0.029(6) 0.027(7) 0.011(6) 0.007(5) 0.003(5)
C88 0.014(7) 0.028(7) 0.026(7) 0.010(7) 0.008(6) 0.003(6)
C89 0.014(7) 0.029(7) 0.025(7) 0.010(7) 0.009(6) 0.003(6)
C90 0.015(7) 0.029(7) 0.027(8) 0.010(7) 0.008(6) 0.004(6)
C91 0.015(6) 0.028(7) 0.025(7) 0.011(7) 0.009(6) 0.003(6)
O20 0.019(6) 0.029(4) 0.040(7) 0.007(5) 0.012(5) 0.010(4)
O21 0.021(5) 0.032(6) 0.044(6) 0.009(6) 0.007(4) 0.015(5)
O22 0.025(6) 0.025(4) 0.030(7) 0.010(4) 0.010(5) 0.004(4)
O23 0.031(6) 0.028(5) 0.032(6) 0.009(5) 0.005(5) 0.003(4)
O24 0.027(6) 0.033(5) 0.044(7) 0.021(5) 0.009(5) 0.008(5)
S2 0.089(8) 0.100(7) 0.137(11) 0.082(8) 0.078(8) 0.047(6)
S1 0.083(3) 0.085(3) 0.084(3) 0.036(2) 0.025(2) 0.023(2)
S2' 0.091(10) 0.109(9) 0.147(13) 0.073(10) 0.073(11) 0.041(9)
S1' 0.045(7) 0.062(7) 0.066(8) 0.056(7) 0.013(7) 0.015(6)
C100 0.078(10) 0.064(9) 0.103(12) 0.041(9) 0.004(8) 0.008(8)
C101 0.079(10) 0.060(9) 0.101(12) 0.036(9) 0.003(8) 0.008(8)
C102 0.078(10) 0.059(9) 0.102(12) 0.038(9) 0.004(8) 0.003(8)
C103 0.079(10) 0.063(9) 0.104(11) 0.038(8) 0.007(8) 0.006(7)
C104 0.078(10) 0.073(9) 0.105(11) 0.040(9) 0.005(8) 0.005(8)
C105 0.078(10) 0.073(9) 0.104(11) 0.043(9) 0.004(8) 0.007(8)
S3 0.056(5) 0.092(6) 0.074(6) 0.014(5) -0.006(4) 0.037(4)
S5 0.153(19) 0.109(14) 0.14(2) 0.052(18) 0.104(18) 0.054(17)

loop_
_atom_type_symbol
_atom_type_description
_atom_type_scat_dispersion_real
_atom_type_scat_dispersion_imag
_atom_type_scat_source
C C 0.0034 0.0017 'International Tables Vol C Tables 4.2.6.8 and 6.1.1.4'
H H 0.0000 0.0000 'International Tables Vol C Tables 4.2.6.8 and 6.1.1.4'
N N 0.0066 0.0034 'International Tables Vol C Tables 4.2.6.8 and 6.1.1.4'
O O 0.0114 0.0062 'International Tables Vol C Tables 4.2.6.8 and 6.1.1.4'
F F 0.0180 0.0106 'International Tables Vol C Tables 4.2.6.8 and 6.1.1.4'
S S 0.1265 0.1256 'International Tables Vol C Tables 4.2.6.8 and 6.1.1.4'
Co Co 0.3480 0.9239 'International Tables Vol C Tables 4.2.6.8 and 6.1.1.4'
Cd Cd -0.8469 1.1419 'International Tables Vol C Tables 4.2.6.8 and 6.1.1.4'

loop_
_geom_angle_atom_site_label_1
_geom_angle_atom_site_label_2
_geom_angle_atom_site_label_3
_geom_angle
_geom_angle_site_symmetry_1
_geom_angle_site_symmetry_3
C20 Co1 C57 43.0(9) . .
C20 Co1 C90 170.1(16) . .
C57 Co1 C90 143.1(15) . .
C20 Co1 C58 64.5(8) . .
C57 Co1 C58 43.3(7) . .
C90 Co1 C58 114.3(9) . .
C20 Co1 C89 132.4(14) . .
C57 Co1 C89 175.2(12) . .
C90 Co1 C89 41.1(6) . .
C58 Co1 C89 136.1(13) . .
C20 Co1 C91 148.7(15) . .
C57 Co1 C91 116.0(11) . .
C90 Co1 C91 41.1(5) . .
C58 Co1 C91 120.0(10) . .
C89 Co1 C91 68.6(6) . .
C20 Co1 C19 44.2(7) . .
C57 Co1 C19 62.3(9) . .
C90 Co1 C19 127.4(12) . .
C58 Co1 C19 43.9(8) . .
C89 Co1 C19 113.7(9) . .
C91 Co1 C19 160.4(14) . .
C20 Co1 C85 134.6(14) . .
C57 Co1 C85 112.0(9) . .
C58 Co1 C85 129.6(14) . .
C19 Co1 C85 173.3(11) . .
C20 Co1 C88 111.5(10) . .
C57 Co1 C88 139.2(15) . .
C90 Co1 C88 68.3(6) . .
C58 Co1 C88 171.3(13) . .
C89 Co1 C88 40.3(4) . .
C91 Co1 C88 67.7(6) . .
C19 Co1 C88 127.6(11) . .
C20 Co1 C87 118.4(12) . .
C57 Co1 C87 114.9(10) . .
C90 Co1 C87 68.3(6) . .
C58 Co1 C87 148.7(15) . .
C89 Co1 C87 67.7(6) . .
C91 Co1 C87 40.2(5) . .
C19 Co1 C87 159.4(15) . .
C88 Co1 C87 39.8(5) . .
C20 Co1 C84 112.4(10) . .
C57 Co1 C84 122.7(13) . .
C58 Co1 C84 163.7(16) . .
C19 Co1 C84 145.2(14) . .
C85 Co1 C84 40.2(6) . .
C20 Co1 C86 172.8(17) . .
C57 Co1 C86 130.7(13) . .
C58 Co1 C86 114.0(8) . .
C19 Co1 C86 139.9(14) . .
C85 Co1 C86 40.3(5) . .
C84 Co1 C86 67.0(6) . .
O20 Cd1 N4 144.9(10) . .
O20 Cd1 N4' 135.6(13) . .
O20 Cd1 O24 74.7(5) . .
N4 Cd1 O24 100.1(10) . .
N4' Cd1 O24 93.4(12) . .
O20 Cd1 N8 128.9(6) . 2_756
N4 Cd1 N8 83.4(10) . 2_756
N4' Cd1 N8 90.1(13) . 2_756
O24 Cd1 N8 82.5(5) . 2_756
O20 Cd1 N7 94.6(6) . 2_756
N4 Cd1 N7 111.8(10) . 2_756
N4' Cd1 N7 121.7(13) . 2_756
O24 Cd1 N7 133.9(6) . 2_756
N8 Cd1 N7 69.7(6) 2_756 2_756
O20 Cd1 N3 88.3(5) . .
N4 Cd1 N3 70.8(9) . .
N4' Cd1 N3 70.3(12) . .
O24 Cd1 N3 135.3(6) . .
N8 Cd1 N3 136.3(5) 2_756 .
N7 Cd1 N3 87.6(6) 2_756 .
O22 Cd2 N1 134.5(6) . .
O22 Cd2 O23 75.0(5) . .
N1 Cd2 O23 93.6(6) . .
O22 Cd2 N5 131.0(6) . 2_756
N1 Cd2 N5 88.7(6) . 2_756
O23 Cd2 N5 81.6(5) . 2_756
O22 Cd2 N6 94.7(6) . 2_756
N1 Cd2 N6 122.7(7) . 2_756
O23 Cd2 N6 132.4(6) . 2_756
N5 Cd2 N6 70.8(5) 2_756 2_756
O22 Cd2 N2 85.7(5) . .
N1 Cd2 N2 71.7(6) . .
O23 Cd2 N2 135.0(6) . .
N5 Cd2 N2 137.8(6) 2_756 .
N6 Cd2 N2 88.7(6) 2_756 .
C2 N1 C6 117.4(4) . .
C2 N1 Cd2 126.2(7) . .
C6 N1 Cd2 116.4(7) . .
C1 N2 C7 119.6(16) . .
C1 N2 Cd2 111.5(13) . .
C7 N2 Cd2 128.2(12) . .
C33 N3 C31 119.8(17) . .
C33 N3 Cd1 112.2(14) . .
C31 N3 Cd1 127.2(12) . .
C39 N5 C43 117.7(4) . .
C39 N5 Cd2 126.3(8) . 2_756
C43 N5 Cd2 113.6(8) . 2_756
C44 N6 C45 121.0(18) . .
C44 N6 Cd2 112.7(15) . 2_756
C45 N6 Cd2 125.6(12) . 2_756
C71 N7 C69 118(2) . .
C71 N7 Cd1 113.5(17) . 2_756
C69 N7 Cd1 127.9(13) . 2_756
C72 N8 C76 117.7(4) . .
C72 N8 Cd1 115.6(8) . 2_756
C76 N8 Cd1 125.8(8) . 2_756
N1 C2 C3 123.8(4) . .
N1 C2 H2 118.1 . .
C3 C2 H2 118.1 . .
C4 C3 C2 118.0(4) . .
C4 C3 H3 121.0 . .
C2 C3 H3 121.0 . .
C3 C4 C5 119.4(4) . .
C3 C4 H4 120.3 . .
C5 C4 H4 120.3 . .
C4 C5 C6 118.9(4) . .
C4 C5 H5 120.5 . .
C6 C5 H5 120.5 . .
N1 C6 C5 122.0(4) . .
N1 C6 C1 115.5(13) . .
C5 C6 C1 122.5(13) . .
N2 C1 C6 123.9(18) . .
N2 C1 H1 118.1 . .
C6 C1 H1 118.1 . .
C8 C7 C12 120.0 . .
C8 C7 N2 120.5(10) . .
C12 C7 N2 119.5(10) . .
C9 C8 C7 120.0 . .
C9 C8 H8 120.0 . .
C7 C8 H8 120.0 . .
C8 C9 C10 120.0 . .
C8 C9 H9 120.0 . .
C10 C9 H9 120.0 . .
C11 C10 C9 120.0 . .
C11 C10 H10 120.0 . .
C9 C10 H10 120.0 . .
C12 C11 C10 120.0 . .
C12 C11 C13 118.1(9) . .
C10 C11 C13 121.9(9) . .
C11 C12 C7 120.0 . .
C11 C12 H12 120.0 . .
C7 C12 H12 120.0 . .
C14 C13 C18 120.0 . .
C14' C13 C18' 129.1(18) . .
C14' C13 C11 118.7(16) . .
C14 C13 C11 120.0(10) . .
C18 C13 C11 120.0(10) . .
C18' C13 C11 112.2(15) . .
C13 C14 C15 120.0 . .
C13 C14 H14 120.0 . .
C15 C14 H14 120.0 . .
C16 C15 C14 120.0 . .
C16 C15 H15 120.0 . .
C14 C15 H15 120.0 . .
C17 C16 C15 120.0 . .
C15' C16 C17' 110(2) . .
C15' C16 C19 127.4(19) . .
C17 C16 C19 122.1(12) . .
C15 C16 C19 117.8(12) . .
C17' C16 C19 122.7(18) . .
C16 C17 C18 120.0 . .
C16 C17 H17 120.0 . .
C18 C17 H17 120.0 . .
C17 C18 C13 120.0 . .
C17 C18 H18 120.0 . .
C13 C18 H18 120.0 . .
C13 C14' C15' 113(3) . .
C13 C14' H14' 123.6 . .
C15' C14' H14' 123.6 . .
C14' C15' C16 129(3) . .
C14' C15' H15' 115.5 . .
C16 C15' H15' 115.5 . .
C13 C18' C17' 110(2) . .
C13 C18' H18' 124.9 . .
C17' C18' H18' 124.9 . .
C18' C17' C16 128(3) . .
C18' C17' H17' 116.1 . .
C16 C17' H17' 116.1 . .
C16 C19 C20 138.6(19) . .
C16 C19 C58 131.9(15) . .
C20 C19 C58 88.9(16) . .
C16 C19 Co1 119.1(14) . .
C20 C19 Co1 64.0(12) . .
C58 C19 Co1 67.9(11) . .
C57 C20 C21 137.9(18) . .
C57 C20 C19 89.7(16) . .
C21 C20 C19 129.9(19) . .
C57 C20 Co1 68.4(12) . .
C21 C20 Co1 130.6(15) . .
C19 C20 Co1 71.7(12) . .
C26' C21 C22' 127.4(17) . .
C22 C21 C26 120.0 . .
C26' C21 C20 111.3(16) . .
C22' C21 C20 120.2(15) . .
C22 C21 C20 121.5(13) . .
C26 C21 C20 118.2(13) . .
C21 C22 C23 120.0 . .
C21 C22 H22 120.0 . .
C23 C22 H22 120.0 . .
C22 C23 C24 120.0 . .
C22 C23 H23 120.0 . .
C24 C23 H23 120.0 . .
C23 C24 C25 120.0 . .
C25' C24 C23' 110.6(17) . .
C25' C24 C27 125.3(15) . .
C23 C24 C27 118.8(11) . .
C25 C24 C27 121.2(11) . .
C23' C24 C27 123.7(15) . .
C26 C25 C24 120.0 . .
C26 C25 H25 120.0 . .
C24 C25 H25 120.0 . .
C25 C26 C21 120.0 . .
C25 C26 H26 120.0 . .
C21 C26 H26 120.0 . .
C21 C22' C23' 112(2) . .
C21 C22' H22' 124.0 . .
C23' C22' H22' 124.0 . .
C22' C23' C24 127(2) . .
C22' C23' H23' 116.4 . .
C24 C23' H23' 116.4 . .
C24 C25' C26' 127(2) . .
C24 C25' H25' 116.3 . .
C26' C25' H25' 116.3 . .
C21 C26' C25' 113(2) . .
C21 C26' H26' 123.4 . .
C25' C26' H26' 123.4 . .
C28 C27 C32 120.0 . .
C28 C27 C24 118.5(9) . .
C32 C27 C24 121.5(9) . .
C29 C28 C27 120.0 . .
C29 C28 H28 120.0 . .
C27 C28 H28 120.0 . .
C30 C29 C28 120.0 . .
C30 C29 H29 120.0 . .
C28 C29 H29 120.0 . .
C29 C30 C31 120.0 . .
C29 C30 H30 120.0 . .
C31 C30 H30 120.0 . .
C32 C31 C30 120.0 . .
C32 C31 N3 117.4(9) . .
C30 C31 N3 122.5(9) . .
C31 C32 C27 120.0 . .
C31 C32 H32 120.0 . .
C27 C32 H32 120.0 . .
N3 C33 C34' 123(3) . .
N3 C33 C34 124(2) . .
N3 C33 H33 118.0 . .
C34 C33 H33 118.0 . .
N4 C34 C35 123.5(4) . .
N4 C34 C33 115(2) . .
C35 C34 C33 122(2) . .
C36 C35 C34 118.1(4) . .
C36 C35 H35 121.0 . .
C34 C35 H35 121.0 . .
C35 C36 C37 119.6(4) . .
C35 C36 H36 120.2 . .
C37 C36 H36 120.2 . .
C36 C37 C38 118.9(4) . .
C36 C37 H37 120.5 . .
C38 C37 H37 120.5 . .
N4 C38 C37 122.1(4) . .
N4 C38 H38 119.0 . .
C37 C38 H38 119.0 . .
C34 N4 C38 117.4(4) . .
C34 N4 Cd1 117.9(15) . .
C38 N4 Cd1 124.0(15) . .
N4' C34' C35' 123.6(8) . .
N4' C34' C33 117(3) . .
C35' C34' C33 119(3) . .
C36' C35' C34' 117.6(8) . .
C36' C35' H35' 121.2 . .
C34' C35' H35' 121.2 . .
C35' C36' C37' 118.4(10) . .
C35' C36' H36' 120.8 . .
C37' C36' H36' 120.8 . .
C36' C37' C38' 117.8(9) . .
C36' C37' H37' 121.1 . .
C38' C37' H37' 121.1 . .
N4' C38' C37' 121.5(9) . .
N4' C38' H38' 119.3 . .
C37' C38' H38' 119.3 . .
C34' N4' C38' 117.6(8) . .
C34' N4' Cd1 116(2) . .
C38' N4' Cd1 126(2) . .
N5 C39 C40 123.5(4) . .
N5 C39 H39 118.3 . .
C40 C39 H39 118.3 . .
C41 C40 C39 118.0(4) . .
C41 C40 H40 121.0 . .
C39 C40 H40 121.0 . .
C40 C41 C42 119.7(4) . .
C40 C41 H41 120.2 . .
C42 C41 H41 120.2 . .
C41 C42 C43 118.9(4) . .
C41 C42 H42 120.6 . .
C43 C42 H42 120.6 . .
N5 C43 C42 122.0(4) . .
N5 C43 C44 115.8(13) . .
C42 C43 C44 121.8(13) . .
N6 C44 C43 122(2) . .
N6 C44 H44 118.9 . .
C43 C44 H44 118.9 . .
C46 C45 C50 120.0 . .
C46 C45 N6 122.3(10) . .
C50 C45 N6 117.7(10) . .
C47 C46 C45 120.0 . .
C47 C46 H46 120.0 . .
C45 C46 H46 120.0 . .
C46 C47 C48 120.0 . .
C46 C47 H47 120.0 . .
C48 C47 H47 120.0 . .
C49 C48 C47 120.0 . .
C49 C48 H48 120.0 . .
C47 C48 H48 120.0 . .
C50 C49 C48 120.0 . .
C50 C49 C51 118.9(9) . .
C48 C49 C51 120.8(9) . .
C49 C50 C45 120.0 . .
C49 C50 H50 120.0 . .
C45 C50 H50 120.0 . .
C56' C51 C52' 127.0(18) . .
C52 C51 C56 120.0 . .
C56' C51 C49 116.2(15) . .
C52' C51 C49 116.0(16) . .
C52 C51 C49 120.8(10) . .
C56 C51 C49 119.2(10) . .
C53 C52 C51 120.0 . .
C53 C52 H52 120.0 . .
C51 C52 H52 120.0 . .
C54 C53 C52 120.0 . .
C54 C53 H53 120.0 . .
C52 C53 H53 120.0 . .
C55 C54 C53 120.0 . .
C53' C54 C55' 111(2) . .
C53' C54 C57 125.7(18) . .
C55 C54 C57 120.1(11) . .
C53 C54 C57 119.8(11) . .
C55' C54 C57 123.6(18) . .
C56 C55 C54 120.0 . .
C56 C55 H55 120.0 . .
C54 C55 H55 120.0 . .
C55 C56 C51 120.0 . .
C55 C56 H56 120.0 . .
C51 C56 H56 120.0 . .
C51 C52' C53' 113(2) . .
C51 C52' H52' 123.3 . .
C53' C52' H52' 123.3 . .
C54 C53' C52' 127(3) . .
C54 C53' H53' 116.6 . .
C52' C53' H53' 116.6 . .
C56' C55' C54 128(3) . .
C56' C55' H55' 115.8 . .
C54 C55' H55' 115.8 . .
C51 C56' C55' 113(2) . .
C51 C56' H56' 123.7 . .
C55' C56' H56' 123.7 . .
C20 C57 C54 134.9(16) . .
C20 C57 C58 94.5(17) . .
C54 C57 C58 130.1(18) . .
C20 C57 Co1 68.5(12) . .
C54 C57 Co1 124.9(15) . .
C58 C57 Co1 72.2(14) . .
C57 C58 C19 86.9(14) . .
C57 C58 C59 139.1(19) . .
C19 C58 C59 133.9(16) . .
C57 C58 Co1 64.5(14) . .
C19 C58 Co1 68.2(11) . .
C59 C58 Co1 121.9(14) . .
C60' C59 C64' 130.8(16) . .
C60 C59 C64 120.0 . .
C60' C59 C58 115.1(15) . .
C64' C59 C58 113.4(15) . .
C60 C59 C58 122.2(13) . .
C64 C59 C58 117.8(13) . .
C61 C60 C59 120.0 . .
C61 C60 H60 120.0 . .
C59 C60 H60 120.0 . .
C60 C61 C62 120.0 . .
C60 C61 H61 120.0 . .
C62 C61 H61 120.0 . .
C63 C62 C61 120.0 . .
C61' C62 C63' 109.0(17) . .
C63 C62 C65 119.4(11) . .
C61 C62 C65 120.6(11) . .
C61' C62 C65 126.8(15) . .
C63' C62 C65 123.8(15) . .
C62 C63 C64 120.0 . .
C62 C63 H63 120.0 . .
C64 C63 H63 120.0 . .
C63 C64 C59 120.0 . .
C63 C64 H64 120.0 . .
C59 C64 H64 120.0 . .
C59 C60' C61' 109(2) . .
C59 C60' H60' 125.4 . .
C61' C60' H60' 125.4 . .
C60' C61' C62 131(2) . .
C60' C61' H61' 114.7 . .
C62 C61' H61' 114.7 . .
C64' C63' C62 128(2) . .
C64' C63' H63' 116.0 . .
C62 C63' H63' 116.0 . .
C59 C64' C63' 112(2) . .
C59 C64' H64' 124.2 . .
C63' C64' H64' 124.2 . .
C66 C65 C70 120.0 . .
C66 C65 C62 120.3(9) . .
C70 C65 C62 119.6(9) . .
C65 C66 C67 120.0 . .
C65 C66 H66 120.0 . .
C67 C66 H66 120.0 . .
C68 C67 C66 120.0 . .
C68 C67 H67 120.0 . .
C66 C67 H67 120.0 . .
C67 C68 C69 120.0 . .
C67 C68 H68 120.0 . .
C69 C68 H68 120.0 . .
C70 C69 C68 120.0 . .
C70 C69 N7 115.5(10) . .
C68 C69 N7 124.4(10) . .
C69 C70 C65 120.0 . .
C69 C70 H70 120.0 . .
C65 C70 H70 120.0 . .
N7 C71 C72 120(2) . .
N7 C71 H71 120.0 . .
C72 C71 H71 120.0 . .
N8 C72 C73 123.5(4) . .
N8 C72 C71 116.7(14) . .
C73 C72 C71 119.8(14) . .
C74 C73 C72 118.0(4) . .
C74 C73 H73 121.0 . .
C72 C73 H73 121.0 . .
C73 C74 C75 119.6(4) . .
C73 C74 H74 120.2 . .
C75 C74 H74 120.2 . .
C74 C75 C76 119.0(4) . .
C74 C75 H75 120.5 . .
C76 C75 H75 120.5 . .
N8 C76 C75 121.9(4) . .
N8 C76 H76 119.0 . .
C75 C76 H76 119.0 . .
O20 C77 C78 122.2(18) . .
O20 C77 C81 125.3(18) . .
C78 C77 C81 112.4(17) . .
O24 C78 C77 123.9(18) . .
O24 C78 C79 128(2) . .
C77 C78 C79 108(2) . .
O23 C79 C78 131(2) . .
O23 C79 C80 124.1(17) . .
C78 C79 C80 105(2) . .
O22 C80 C81 128.9(19) . .
O22 C80 C79 119.1(18) . .
C81 C80 C79 111.9(17) . .
O21 C81 C80 128(2) . .
O21 C81 C77 129.2(19) . .
C80 C81 C77 102.4(14) . .
C86 C82 C83 108.0 . .
C86 C82 Co1 67.9(9) . .
C83 C82 Co1 70.8(12) . .
C86 C82 H82 126.0 . .
C83 C82 H82 126.0 . .
Co1 C82 H82 126.8 . .
C82 C83 C84 108.0 . .
C82 C83 Co1 70.5(13) . .
C84 C83 Co1 68.1(13) . .
C82 C83 H83 126.0 . .
C84 C83 H83 126.0 . .
Co1 C83 H83 127.0 . .
C85 C84 C83 108.0 . .
C85 C84 Co1 68.2(10) . .
C83 C84 Co1 72.7(12) . .
C85 C84 H84 126.0 . .
C83 C84 H84 126.0 . .
Co1 C84 H84 124.6 . .
C86 C85 C84 108.0 . .
C86 C85 Co1 71.2(15) . .
C84 C85 Co1 71.5(11) . .
C86 C85 H85 126.0 . .
C84 C85 H85 126.0 . .
Co1 C85 H85 123.0 . .
C85 C86 C82 108.0 . .
C85 C86 Co1 68.5(14) . .
C82 C86 Co1 72.8(10) . .
C85 C86 H86 126.0 . .
C82 C86 H86 126.0 . .
Co1 C86 H86 124.3 . .
C91 C87 C88 108.0 . .
C91 C87 Co1 68.1(11) . .
C88 C87 Co1 70.0(9) . .
C91 C87 H87 126.0 . .
C88 C87 H87 126.0 . .
Co1 C87 H87 127.5 . .
C89 C88 C87 108.0 . .
C89 C88 Co1 68.0(13) . .
C87 C88 Co1 70.2(10) . .
C89 C88 H88 126.0 . .
C87 C88 H88 126.0 . .
Co1 C88 H88 127.4 . .
C88 C89 C90 108.0 . .
C88 C89 Co1 71.7(13) . .
C90 C89 Co1 68.4(11) . .
C88 C89 H89 126.0 . .
C90 C89 H89 126.0 . .
Co1 C89 H89 125.5 . .
C91 C90 C89 108.0 . .
C91 C90 Co1 70.7(11) . .
C89 C90 Co1 70.5(10) . .
C91 C90 H90 126.0 . .
C89 C90 H90 126.0 . .
Co1 C90 H90 124.4 . .
C90 C91 C87 108.0 . .
C90 C91 Co1 68.2(13) . .
C87 C91 Co1 71.7(13) . .
C90 C91 H91 126.0 . .
C87 C91 H91 126.0 . .
Co1 C91 H91 125.7 . .
C77 O20 Cd1 111.6(12) . .
C80 O22 Cd2 113.6(12) . .
C79 O23 Cd2 108.0(13) . .
C78 O24 Cd1 106.6(13) . .
O4 S2 O3 120.4(17) . .
O4 S2 N200 108.2(15) . .
O3 S2 N200 114.3(15) . .
O4 S2 C2A 107.0(13) . .
O3 S2 C2A 103.8(14) . .
N200 S2 C2A 100.8(12) . .
O1 S1 O2 118.6(19) . .
O1 S1 N200 114.3(16) . .
O2 S1 N200 106.1(15) . .
O1 S1 C1A 105.5(15) . .
O2 S1 C1A 101.9(14) . .
N200 S1 C1A 109.4(14) . .
S1 N200 S2 120.6(14) . .
F6A C2A F4A 114(2) . .
F6A C2A F5A 105(2) . .
F4A C2A F5A 108(2) . .
F6A C2A S2 111.3(16) . .
F4A C2A S2 108.9(16) . .
F5A C2A S2 110.2(16) . .
F3A C1A F1A 105(2) . .
F3A C1A F2A 107(2) . .
F1A C1A F2A 114(2) . .
F3A C1A S1 112.5(17) . .
F1A C1A S1 111.7(17) . .
F2A C1A S1 106.4(16) . .
O4' S2' O3' 121(3) . .
O4' S2' N202 109(2) . .
O3' S2' N202 107(2) . .
O4' S2' C2A' 106(2) . .
O3' S2' C2A' 104(2) . .
N202 S2' C2A' 108.2(19) . .
O1' S1' O2' 117(2) . .
O1' S1' N202 113(2) . .
O2' S1' N202 105(2) . .
O1' S1' C1A' 108(2) . .
O2' S1' C1A' 97.0(19) . .
N202 S1' C1A' 115.8(16) . .
S1' N202 S2' 116(2) . .
F1A' C1A' F2A' 112(3) . .
F1A' C1A' F3A' 107(3) . .
F2A' C1A' F3A' 105(3) . .
F1A' C1A' S1' 113(2) . .
F2A' C1A' S1' 108(2) . .
F3A' C1A' S1' 112(2) . .
F5A' C2A' F6A' 110(3) . .
F5A' C2A' F4A' 111(3) . .
F6A' C2A' F4A' 108(3) . .
F5A' C2A' S2' 109(2) . .
F6A' C2A' S2' 112(2) . .
F4A' C2A' S2' 107(2) . .
C101 C100 C105 120.0 . .
C101 C100 H100 120.0 . .
C105 C100 H100 120.0 . .
C102 C101 C100 120.0 . .
C102 C101 H101 120.0 . .
C100 C101 H101 120.0 . .
C101 C102 C103 120.0 . .
C101 C102 H102 120.0 . .
C103 C102 H102 120.0 . .
C104 C103 C102 120.0 . .
C104 C103 H103 120.0 . .
C102 C103 H103 120.0 . .
C103 C104 C105 120.0 . .
C103 C104 H104 120.0 . .
C105 C104 H104 120.0 . .
C104 C105 C100 120.0 . .
C104 C105 H105 120.0 . .
C100 C105 H105 120.0 . .
N1S C1S C2S 175(5) . .
C1S C2S H2S1 107.6 . .
C1S C2S H2S2 110.0 . .
H2S1 C2S H2S2 109.5 . .
C1S C2S H2S3 110.9 . .
H2S1 C2S H2S3 109.5 . .
H2S2 C2S H2S3 109.5 . .
N2S C3S C4S 176(6) . .
C3S C4S H4S1 110.6 . .
C3S C4S H4S2 108.8 . .
H4S1 C4S H4S2 109.5 . .
C3S C4S H4S3 109.0 . .
H4S1 C4S H4S3 109.5 . .
H4S2 C4S H4S3 109.5 . .
O5 S3 O6 114.3(18) . .
O5 S3 N201 71(2) . 2_545
O6 S3 N201 162.7(18) . 2_545
O5 S3 N201 118.2(19) . .
O6 S3 N201 105.5(16) . .
N201 S3 N201 59(2) 2_545 .
O5 S3 C3A 107.8(15) . .
O6 S3 C3A 100.7(13) . .
N201 S3 C3A 92.8(17) 2_545 .
N201 S3 C3A 108.9(15) . .
S3 O5 N201 58(2) . 2_545
S3 N201 N201 62(2) 2_545 2_545
S3 N201 S3 121(2) 2_545 .
N201 N201 S3 58.2(9) 2_545 .
S3 N201 O5 50.6(11) 2_545 2_545
N201 N201 O5 104(3) 2_545 2_545
S3 N201 O5 148(3) . 2_545
F2B C3A F3B 102.7(18) . .
F2B C3A F1B 108.6(18) . .
F3B C3A F1B 113.4(19) . .
F2B C3A S3 112.6(15) . .
F3B C3A S3 112.9(16) . .
F1B C3A S3 106.8(14) . .
O9 S5 O10 124(2) . .
O9 S5 N102 105(2) . .
O10 S5 N102 109(2) . .
O9 S5 C5A 106.0(19) . .
O10 S5 C5A 102.9(19) . .
N102 S5 C5A 108.5(18) . .
O11 S6 O12 133(3) . .
O11 S6 N102 111(2) . .
O12 S6 N102 108(2) . .
O11 S6 C6A 84(5) . .
O12 S6 C6A 114(5) . .
N102 S6 C6A 101(4) . .
F2C C5A F1C 107(3) . .
F2C C5A S5 105(2) . .
F1C C5A S5 106(2) . .
S6 N102 S5 123(2) . .
F4C C6A S6 121(7) . .

loop_
_geom_bond_atom_site_label_1
_geom_bond_atom_site_label_2
_geom_bond_distance
_geom_bond_site_symmetry_2
Co1 C20 1.94(2) .
Co1 C57 1.94(2) .
Co1 C90 2.01(3) .
Co1 C58 2.05(2) .
Co1 C89 2.04(3) .
Co1 C91 2.04(2) .
Co1 C19 2.05(2) .
Co1 C85 2.04(3) .
Co1 C88 2.08(3) .
Co1 C87 2.09(3) .
Co1 C84 2.09(3) .
Co1 C86 2.08(3) .
Cd1 O20 2.211(14) .
Cd1 N4 2.31(2) .
Cd1 N4' 2.33(3) .
Cd1 O24 2.345(14) .
Cd1 N8 2.352(11) 2_756
Cd1 N7 2.40(2) 2_756
Cd1 N3 2.418(17) .
Cd2 O22 2.277(14) .
Cd2 N1 2.345(11) .
Cd2 O23 2.365(14) .
Cd2 N5 2.371(11) 2_756
Cd2 N6 2.387(19) 2_756
Cd2 N2 2.427(17) .
N1 C2 1.345(4) .
N1 C6 1.348(4) .
N2 C1 1.27(3) .
N2 C7 1.39(2) .
N3 C33 1.26(3) .
N3 C31 1.45(2) .
N5 C39 1.344(4) .
N5 C43 1.346(4) .
N5 Cd2 2.371(11) 2_756
N6 C44 1.30(3) .
N6 C45 1.44(2) .
N6 Cd2 2.387(19) 2_756
N7 C71 1.31(3) .
N7 C69 1.40(2) .
N7 Cd1 2.40(2) 2_756
N8 C72 1.345(4) .
N8 C76 1.346(4) .
N8 Cd1 2.352(11) 2_756
C2 C3 1.380(4) .
C2 H2 0.9500 .
C3 C4 1.375(4) .
C3 H3 0.9500 .
C4 C5 1.383(4) .
C4 H4 0.9500 .
C5 C6 1.391(4) .
C5 H5 0.9500 .
C6 C1 1.496(16) .
C1 H1 0.9500 .
C7 C8 1.3900 .
C7 C12 1.3900 .
C8 C9 1.3900 .
C8 H8 0.9500 .
C9 C10 1.3900 .
C9 H9 0.9500 .
C10 C11 1.3900 .
C10 H10 0.9500 .
C11 C12 1.3900 .
C11 C13 1.524(14) .
C12 H12 0.9500 .
C13 C14' 1.357(18) .
C13 C14 1.3900 .
C13 C18 1.3900 .
C13 C18' 1.397(18) .
C14 C15 1.3900 .
C14 H14 0.9500 .
C15 C16 1.3900 .
C15 H15 0.9500 .
C16 C15' 1.379(18) .
C16 C17 1.3900 .
C16 C17' 1.429(18) .
C16 C19 1.48(2) .
C17 C18 1.3900 .
C17 H17 0.9500 .
C18 H18 0.9500 .
C14' C15' 1.378(19) .
C14' H14' 0.9500 .
C15' H15' 0.9500 .
C18' C17' 1.411(19) .
C18' H18' 0.9500 .
C17' H17' 0.9500 .
C19 C20 1.51(2) .
C19 C58 1.53(3) .
C20 C57 1.43(3) .
C20 C21 1.49(2) .
C21 C26' 1.358(18) .
C21 C22' 1.376(17) .
C21 C22 1.3900 .
C21 C26 1.3900 .
C22 C23 1.3900 .
C22 H22 0.9500 .
C23 C24 1.3900 .
C23 H23 0.9500 .
C24 C25' 1.382(17) .
C24 C25 1.3900 .
C24 C23' 1.426(17) .
C24 C27 1.522(11) .
C25 C26 1.3900 .
C25 H25 0.9500 .
C26 H26 0.9500 .
C22' C23' 1.395(18) .
C22' H22' 0.9500 .
C23' H23' 0.9500 .
C25' C26' 1.389(18) .
C25' H25' 0.9500 .
C26' H26' 0.9500 .
C27 C28 1.3900 .
C27 C32 1.3900 .
C28 C29 1.3900 .
C28 H28 0.9500 .
C29 C30 1.3900 .
C29 H29 0.9500 .
C30 C31 1.3900 .
C30 H30 0.9500 .
C31 C32 1.3900 .
C32 H32 0.9500 .
C33 C34' 1.43(4) .
C33 C34 1.46(3) .
C33 H33 0.9500 .
C34 N4 1.346(4) .
C34 C35 1.381(4) .
C35 C36 1.375(4) .
C35 H35 0.9500 .
C36 C37 1.382(4) .
C36 H36 0.9500 .
C37 C38 1.391(4) .
C37 H37 0.9500 .
C38 N4 1.347(4) .
C38 H38 0.9500 .
C34' N4' 1.345(8) .
C34' C35' 1.382(8) .
C35' C36' 1.381(9) .
C35' H35' 0.9500 .
C36' C37' 1.388(9) .
C36' H36' 0.9500 .
C37' C38' 1.395(9) .
C37' H37' 0.9500 .
C38' N4' 1.350(9) .
C38' H38' 0.9500 .
C39 C40 1.383(4) .
C39 H39 0.9500 .
C40 C41 1.374(4) .
C40 H40 0.9500 .
C41 C42 1.382(4) .
C41 H41 0.9500 .
C42 C43 1.392(4) .
C42 H42 0.9500 .
C43 C44 1.47(3) .
C44 H44 0.9500 .
C45 C46 1.3900 .
C45 C50 1.3900 .
C46 C47 1.3900 .
C46 H46 0.9500 .
C47 C48 1.3900 .
C47 H47 0.9500 .
C48 C49 1.3900 .
C48 H48 0.9500 .
C49 C50 1.3900 .
C49 C51 1.521(12) .
C50 H50 0.9500 .
C51 C56' 1.358(18) .
C51 C52' 1.376(18) .
C51 C52 1.3900 .
C51 C56 1.3900 .
C52 C53 1.3900 .
C52 H52 0.9500 .
C53 C54 1.3900 .
C53 H53 0.9500 .
C54 C53' 1.387(18) .
C54 C55 1.3900 .
C54 C55' 1.410(18) .
C54 C57 1.50(2) .
C55 C56 1.3900 .
C55 H55 0.9500 .
C56 H56 0.9500 .
C52' C53' 1.393(19) .
C52' H52' 0.9500 .
C53' H53' 0.9500 .
C55' C56' 1.376(19) .
C55' H55' 0.9500 .
C56' H56' 0.9500 .
C57 C58 1.48(2) .
C58 C59 1.506(15) .
C59 C60' 1.375(18) .
C59 C64' 1.381(17) .
C59 C60 1.3900 .
C59 C64 1.3900 .
C60 C61 1.3900 .
C60 H60 0.9500 .
C61 C62 1.3900 .
C61 H61 0.9500 .
C62 C63 1.3900 .
C62 C61' 1.417(17) .
C62 C63' 1.423(17) .
C62 C65 1.509(13) .
C63 C64 1.3900 .
C63 H63 0.9500 .
C64 H64 0.9500 .
C60' C61' 1.397(18) .
C60' H60' 0.9500 .
C61' H61' 0.9500 .
C63' C64' 1.393(18) .
C63' H63' 0.9500 .
C64' H64' 0.9500 .
C65 C66 1.3900 .
C65 C70 1.3900 .
C66 C67 1.3900 .
C66 H66 0.9500 .
C67 C68 1.3900 .
C67 H67 0.9500 .
C68 C69 1.3900 .
C68 H68 0.9500 .
C69 C70 1.3900 .
C70 H70 0.9500 .
C71 C72 1.45(3) .
C71 H71 0.9500 .
C72 C73 1.381(4) .
C73 C74 1.376(4) .
C73 H73 0.9500 .
C74 C75 1.381(4) .
C74 H74 0.9500 .
C75 C76 1.392(4) .
C75 H75 0.9500 .
C76 H76 0.9500 .
C77 O20 1.27(2) .
C77 C78 1.38(3) .
C77 C81 1.50(3) .
C78 O24 1.27(3) .
C78 C79 1.47(2) .
C79 O23 1.29(3) .
C79 C80 1.48(3) .
C80 O22 1.28(2) .
C80 C81 1.43(3) .
C81 O21 1.225(19) .
C82 C86 1.4200 .
C82 C83 1.4200 .
C82 H82 0.9500 .
C83 C84 1.4200 .
C83 H83 0.9500 .
C84 C85 1.4200 .
C84 H84 0.9500 .
C85 C86 1.4200 .
C85 H85 0.9500 .
C86 H86 0.9500 .
C87 C91 1.4200 .
C87 C88 1.4200 .
C87 H87 0.9500 .
C88 C89 1.4200 .
C88 H88 0.9500 .
C89 C90 1.4200 .
C89 H89 0.9500 .
C90 C91 1.4200 .
C90 H90 0.9500 .
C91 H91 0.9500 .
S2 O4 1.425(11) .
S2 O3 1.431(12) .
S2 N200 1.629(12) .
S2 C2A 1.831(9) .
S1 O1 1.424(12) .
S1 O2 1.439(12) .
S1 N200 1.623(12) .
S1 C1A 1.826(9) .
C2A F6A 1.296(17) .
C2A F4A 1.326(17) .
C2A F5A 1.343(17) .
F1A C1A 1.312(17) .
F2A C1A 1.323(17) .
F3A C1A 1.306(17) .
S2' O4' 1.425(18) .
S2' O3' 1.430(18) .
S2' N202 1.650(18) .
S2' C2A' 1.829(17) .
S1' O1' 1.424(18) .
S1' O2' 1.447(18) .
S1' N202 1.628(17) .
S1' C1A' 1.829(17) .
F3A' C1A' 1.337(18) .
C1A' F1A' 1.308(18) .
C1A' F2A' 1.330(18) .
C2A' F5A' 1.316(18) .
C2A' F6A' 1.326(18) .
C2A' F4A' 1.331(18) .
C100 C101 1.3900 .
C100 C105 1.3900 .
C100 H100 0.9500 .
C101 C102 1.3900 .
C101 H101 0.9500 .
C102 C103 1.3900 .
C102 H102 0.9500 .
C103 C104 1.3900 .
C103 H103 0.9500 .
C104 C105 1.3900 .
C104 H104 0.9500 .
C105 H105 0.9500 .
N1S C1S 1.136(18) .
C1S C2S 1.471(19) .
C2S H2S1 0.9800 .
C2S H2S2 0.9800 .
C2S H2S3 0.9800 .
N2S C3S 1.156(18) .
C3S C4S 1.482(19) .
C4S H4S1 0.9800 .
C4S H4S2 0.9800 .
C4S H4S3 0.9800 .
S3 O5 1.419(12) .
S3 O6 1.454(12) .
S3 N201 1.56(4) 2_545
S3 N201 1.633(12) .
S3 C3A 1.822(9) .
O5 N201 1.74(4) 2_545
F1B C3A 1.317(16) .
N201 S3 1.56(4) 2_545
N201 N201 1.59(7) 2_545
N201 O5 1.74(4) 2_545
F2B C3A 1.306(16) .
C3A F3B 1.309(17) .
S5 O9 1.420(12) .
S5 O10 1.427(12) .
S5 N102 1.650(12) .
S5 C5A 1.831(10) .
S6 O11 1.415(12) .
S6 O12 1.421(12) .
S6 N102 1.648(12) .
S6 C6A 1.65(12) .
C5A F2C 1.325(19) .
C5A F1C 1.324(19) .
C6A F4C 1.39(10) .

loop_
_geom_torsion_atom_site_label_1
_geom_torsion_atom_site_label_2
_geom_torsion_atom_site_label_3
_geom_torsion_atom_site_label_4
_geom_torsion
_geom_torsion_site_symmetry_1
_geom_torsion_site_symmetry_4
C6 N1 C2 C3 2(4) . .
Cd2 N1 C2 C3 -177.0(19) . .
N1 C2 C3 C4 2(4) . .
C2 C3 C4 C5 -6(4) . .
C3 C4 C5 C6 7(4) . .
C2 N1 C6 C5 -1(4) . .
Cd2 N1 C6 C5 178.4(19) . .
C2 N1 C6 C1 179(2) . .
Cd2 N1 C6 C1 -2(3) . .
C4 C5 C6 N1 -4(4) . .
C4 C5 C6 C1 176(2) . .
C7 N2 C1 C6 -177.0(19) . .
Cd2 N2 C1 C6 11(3) . .
N1 C6 C1 N2 -7(3) . .
C5 C6 C1 N2 173(2) . .
C1 N2 C7 C8 -48(2) . .
Cd2 N2 C7 C8 121.7(12) . .
C1 N2 C7 C12 128.8(17) . .
Cd2 N2 C7 C12 -61.1(18) . .
C12 C7 C8 C9 0.0 . .
N2 C7 C8 C9 177.2(16) . .
C7 C8 C9 C10 0.0 . .
C8 C9 C10 C11 0.0 . .
C9 C10 C11 C12 0.0 . .
C9 C10 C11 C13 179.7(14) . .
C10 C11 C12 C7 0.0 . .
C13 C11 C12 C7 -179.7(14) . .
C8 C7 C12 C11 0.0 . .
N2 C7 C12 C11 -177.2(16) . .
C12 C11 C13 C14' -23(2) . .
C10 C11 C13 C14' 157(2) . .
C12 C11 C13 C14 34.0(17) . .
C10 C11 C13 C14 -145.7(14) . .
C12 C11 C13 C18 -148.8(13) . .
C10 C11 C13 C18 31.5(19) . .
C12 C11 C13 C18' 159.7(18) . .
C10 C11 C13 C18' -20(2) . .
C14' C13 C14 C15 -79.4(18) . .
C18 C13 C14 C15 0.0 . .
C18' C13 C14 C15 48.7(15) . .
C11 C13 C14 C15 177.2(14) . .
C13 C14 C15 C16 0.0 . .
C14 C15 C16 C15' 67.3(19) . .
C14 C15 C16 C17 0.0 . .
C14 C15 C16 C17' -39.0(17) . .
C14 C15 C16 C19 -175.8(16) . .
C15' C16 C17 C18 -44.6(16) . .
C15 C16 C17 C18 0.0 . .
C17' C16 C17 C18 71(2) . .
C19 C16 C17 C18 175.6(17) . .
C16 C17 C18 C13 0.0 . .
C14' C13 C18 C17 49.4(16) . .
C14 C13 C18 C17 0.0 . .
C18' C13 C18 C17 -84.0(18) . .
C11 C13 C18 C17 -177.2(14) . .
C14 C13 C14' C15' 75(3) . .
C18 C13 C14' C15' -45(3) . .
C18' C13 C14' C15' -2(4) . .
C11 C13 C14' C15' -179(2) . .
C13 C14' C15' C16 -6(5) . .
C17 C16 C15' C14' 52(4) . .
C15 C16 C15' C14' -75(4) . .
C17' C16 C15' C14' 13(4) . .
C19 C16 C15' C14' -172(3) . .
C14' C13 C18' C17' 1(4) . .
C14 C13 C18' C17' -49(3) . .
C18 C13 C18' C17' 67(2) . .
C11 C13 C18' C17' 178(2) . .
C13 C18' C17' C16 8(5) . .
C15' C16 C17' C18' -14(4) . .
C17 C16 C17' C18' -87(4) . .
C15 C16 C17' C18' 37(4) . .
C19 C16 C17' C18' 171(3) . .
C15' C16 C19 C20 22(4) . .
C17 C16 C19 C20 148(3) . .
C15 C16 C19 C20 -36(4) . .
C17' C16 C19 C20 -163(3) . .
C15' C16 C19 C58 -146(3) . .
C17 C16 C19 C58 -20(3) . .
C15 C16 C19 C58 156(2) . .
C17' C16 C19 C58 29(3) . .
C15' C16 C19 Co1 -60(3) . .
C17 C16 C19 Co1 66(2) . .
C15 C16 C19 Co1 -118.8(15) . .
C17' C16 C19 Co1 114(2) . .
C16 C19 C20 C57 -173(3) . .
C58 C19 C20 C57 -2(2) . .
Co1 C19 C20 C57 -67.3(12) . .
C16 C19 C20 C21 23(5) . .
C58 C19 C20 C21 -166(2) . .
Co1 C19 C20 C21 128(3) . .
C16 C19 C20 Co1 -105(3) . .
C58 C19 C20 Co1 65.8(12) . .
C57 C20 C21 C26' 44(4) . .
C19 C20 C21 C26' -160(3) . .
Co1 C20 C21 C26' -59(3) . .
C57 C20 C21 C22' -147(3) . .
C19 C20 C21 C22' 9(4) . .
Co1 C20 C21 C22' 109(3) . .
C57 C20 C21 C22 159(3) . .
C19 C20 C21 C22 -44(3) . .
Co1 C20 C21 C22 56(2) . .
C57 C20 C21 C26 -15(3) . .
C19 C20 C21 C26 142(3) . .
Co1 C20 C21 C26 -118(2) . .
C26' C21 C22 C23 -52.0(14) . .
C22' C21 C22 C23 83.3(17) . .
C26 C21 C22 C23 0.0 . .
C20 C21 C22 C23 -173.8(16) . .
C21 C22 C23 C24 0.0 . .
C22 C23 C24 C25' 42.5(16) . .
C22 C23 C24 C25 0.0 . .
C22 C23 C24 C23' -70.7(18) . .
C22 C23 C24 C27 179.8(15) . .
C25' C24 C25 C26 -69.1(17) . .
C23 C24 C25 C26 0.0 . .
C23' C24 C25 C26 38.9(15) . .
C27 C24 C25 C26 -179.8(15) . .
C24 C25 C26 C21 0.0 . .
C26' C21 C26 C25 77.6(16) . .
C22' C21 C26 C25 -47.3(16) . .
C22 C21 C26 C25 0.0 . .
C20 C21 C26 C25 174.0(16) . .
C26' C21 C22' C23' -8(4) . .
C22 C21 C22' C23' -69(3) . .
C26 C21 C22' C23' 47(3) . .
C20 C21 C22' C23' -175(3) . .
C21 C22' C23' C24 -6(5) . .
C25' C24 C23' C22' 9(5) . .
C23 C24 C23' C22' 86(4) . .
C25 C24 C23' C22' -38(4) . .
C27 C24 C23' C22' -178(3) . .
C23 C24 C25' C26' -39(4) . .
C25 C24 C25' C26' 87(4) . .
C23' C24 C25' C26' 1(5) . .
C27 C24 C25' C26' -172(3) . .
C22' C21 C26' C25' 16(5) . .
C22 C21 C26' C25' 55(3) . .
C26 C21 C26' C25' -66(3) . .
C20 C21 C26' C25' -176(3) . .
C24 C25' C26' C21 -12(5) . .
C25' C24 C27 C28 -34(3) . .
C23 C24 C27 C28 -158.1(14) . .
C25 C24 C27 C28 22(2) . .
C23' C24 C27 C28 154(2) . .
C25' C24 C27 C32 146(2) . .
C23 C24 C27 C32 22(2) . .
C25 C24 C27 C32 -158.3(15) . .
C23' C24 C27 C32 -26(3) . .
C32 C27 C28 C29 0.0 . .
C24 C27 C28 C29 -180.0(15) . .
C27 C28 C29 C30 0.0 . .
C28 C29 C30 C31 0.0 . .
C29 C30 C31 C32 0.0 . .
C29 C30 C31 N3 -176.0(16) . .
C33 N3 C31 C32 -136.3(17) . .
Cd1 N3 C31 C32 54.9(17) . .
C33 N3 C31 C30 40(2) . .
Cd1 N3 C31 C30 -129.1(11) . .
C30 C31 C32 C27 0.0 . .
N3 C31 C32 C27 176.2(15) . .
C28 C27 C32 C31 0.0 . .
C24 C27 C32 C31 180.0(16) . .
C31 N3 C33 C34' 174(3) . .
Cd1 N3 C33 C34' -16(4) . .
C31 N3 C33 C34 -171(3) . .
Cd1 N3 C33 C34 0(3) . .
N3 C33 C34 N4 3(5) . .
C34' C33 C34 N4 91(13) . .
N3 C33 C34 C35 -180(3) . .
C34' C33 C34 C35 -92(14) . .
N4 C34 C35 C36 -7(6) . .
C33 C34 C35 C36 176(4) . .
C34 C35 C36 C37 2(6) . .
C35 C36 C37 C38 1(6) . .
C36 C37 C38 N4 0(6) . .
C35 C34 N4 C38 8(6) . .
C33 C34 N4 C38 -175(3) . .
C35 C34 N4 Cd1 179(3) . .
C33 C34 N4 Cd1 -4(4) . .
C37 C38 N4 C34 -5(6) . .
C37 C38 N4 Cd1 -175(3) . .
N3 C33 C34' N4' 13(6) . .
C34 C33 C34' N4' -87(14) . .
N3 C33 C34' C35' -172(4) . .
C34 C33 C34' C35' 88(14) . .
N4' C34' C35' C36' -8(7) . .
C33 C34' C35' C36' 178(5) . .
C34' C35' C36' C37' 18(6) . .
C35' C36' C37' C38' -22(6) . .
C36' C37' C38' N4' 17(6) . .
C35' C34' N4' C38' 2(8) . .
C33 C34' N4' C38' 177(4) . .
C35' C34' N4' Cd1 -177(4) . .
C33 C34' N4' Cd1 -2(6) . .
C37' C38' N4' C34' -7(7) . .
C37' C38' N4' Cd1 173(3) . .
C43 N5 C39 C40 -4(4) . .
Cd2 N5 C39 C40 -166(2) 2_756 .
N5 C39 C40 C41 7(4) . .
C39 C40 C41 C42 -6(4) . .
C40 C41 C42 C43 4(4) . .
C39 N5 C43 C42 1(4) . .
Cd2 N5 C43 C42 165(2) 2_756 .
C39 N5 C43 C44 174(2) . .
Cd2 N5 C43 C44 -22(3) 2_756 .
C41 C42 C43 N5 -1(4) . .
C41 C42 C43 C44 -174(2) . .
C45 N6 C44 C43 -179.1(19) . .
Cd2 N6 C44 C43 10(3) 2_756 .
N5 C43 C44 N6 8(4) . .
C42 C43 C44 N6 -179(2) . .
C44 N6 C45 C46 -43(2) . .
Cd2 N6 C45 C46 127.2(11) 2_756 .
C44 N6 C45 C50 136.7(18) . .
Cd2 N6 C45 C50 -53.6(17) 2_756 .
C50 C45 C46 C47 0.0 . .
N6 C45 C46 C47 179.2(17) . .
C45 C46 C47 C48 0.0 . .
C46 C47 C48 C49 0.0 . .
C47 C48 C49 C50 0.0 . .
C47 C48 C49 C51 -173.8(14) . .
C48 C49 C50 C45 0.0 . .
C51 C49 C50 C45 173.9(14) . .
C46 C45 C50 C49 0.0 . .
N6 C45 C50 C49 -179.2(16) . .
C50 C49 C51 C56' -162.0(19) . .
C48 C49 C51 C56' 12(2) . .
C50 C49 C51 C52' 27(2) . .
C48 C49 C51 C52' -158.8(18) . .
C50 C49 C51 C52 -42.3(17) . .
C48 C49 C51 C52 131.6(13) . .
C50 C49 C51 C56 136.5(13) . .
C48 C49 C51 C56 -49.6(17) . .
C56' C51 C52 C53 -53.3(15) . .
C52' C51 C52 C53 74.4(15) . .
C56 C51 C52 C53 0.0 . .
C49 C51 C52 C53 178.8(14) . .
C51 C52 C53 C54 0.0 . .
C52 C53 C54 C53' -67.7(17) . .
C52 C53 C54 C55 0.0 . .
C52 C53 C54 C55' 45.5(16) . .
C52 C53 C54 C57 177.6(17) . .
C53' C54 C55 C56 49.0(15) . .
C53 C54 C55 C56 0.0 . .
C55' C54 C55 C56 -66.9(17) . .
C57 C54 C55 C56 -177.6(17) . .
C54 C55 C56 C51 0.0 . .
C56' C51 C56 C55 78.5(16) . .
C52' C51 C56 C55 -57.0(15) . .
C52 C51 C56 C55 0.0 . .
C49 C51 C56 C55 -178.8(14) . .
C56' C51 C52' C53' 13(4) . .
C52 C51 C52' C53' -65(2) . .
C56 C51 C52' C53' 58(3) . .
C49 C51 C52' C53' -177(2) . .
C55 C54 C53' C52' -47(3) . .
C53 C54 C53' C52' 80(3) . .
C55' C54 C53' C52' 1(4) . .
C57 C54 C53' C52' -176(3) . .
C51 C52' C53' C54 -9(5) . .
C53' C54 C55' C56' 5(4) . .
C55 C54 C55' C56' 79(4) . .
C53 C54 C55' C56' -48(4) . .
C57 C54 C55' C56' -178(3) . .
C52' C51 C56' C55' -9(4) . .
C52 C51 C56' C55' 51(3) . .
C56 C51 C56' C55' -70(3) . .
C49 C51 C56' C55' -178(2) . .
C54 C55' C56' C51 -1(5) . .
C21 C20 C57 C54 -9(5) . .
C19 C20 C57 C54 -171(3) . .
Co1 C20 C57 C54 118(3) . .
C21 C20 C57 C58 164(3) . .
C19 C20 C57 C58 2(2) . .
Co1 C20 C57 C58 -68.9(15) . .
C21 C20 C57 Co1 -127(3) . .
C19 C20 C57 Co1 70.4(13) . .
C53' C54 C57 C20 143(3) . .
C55 C54 C57 C20 27(3) . .
C53 C54 C57 C20 -151(2) . .
C55' C54 C57 C20 -34(4) . .
C53' C54 C57 C58 -27(4) . .
C55 C54 C57 C58 -144(3) . .
C53 C54 C57 C58 39(3) . .
C55' C54 C57 C58 156(3) . .
C53' C54 C57 Co1 -123(2) . .
C55 C54 C57 Co1 120.7(15) . .
C53 C54 C57 Co1 -57(2) . .
C55' C54 C57 Co1 60(2) . .
C20 C57 C58 C19 -2(2) . .
C54 C57 C58 C19 172(2) . .
Co1 C57 C58 C19 -67.3(12) . .
C20 C57 C58 C59 176(3) . .
C54 C57 C58 C59 -11(6) . .
Co1 C57 C58 C59 110(3) . .
C20 C57 C58 Co1 65.7(13) . .
C54 C57 C58 Co1 -121(3) . .
C16 C19 C58 C57 174(2) . .
C20 C19 C58 C57 1(2) . .
Co1 C19 C58 C57 63.7(14) . .
C16 C19 C58 C59 -4(4) . .
C20 C19 C58 C59 -176(2) . .
Co1 C19 C58 C59 -114(3) . .
C16 C19 C58 Co1 110(2) . .
C20 C19 C58 Co1 -62.3(13) . .
C57 C58 C59 C60' 151(3) . .
C19 C58 C59 C60' -33(4) . .
Co1 C58 C59 C60' -123(2) . .
C57 C58 C59 C64' -21(4) . .
C19 C58 C59 C64' 156(3) . .
Co1 C58 C59 C64' 66(2) . .
C57 C58 C59 C60 -138(3) . .
C19 C58 C59 C60 39(3) . .
Co1 C58 C59 C60 -51(2) . .
C57 C58 C59 C64 42(4) . .
C19 C58 C59 C64 -142(2) . .
Co1 C58 C59 C64 128.4(15) . .
C60' C59 C60 C61 -77.2(14) . .
C64' C59 C60 C61 54.9(14) . .
C64 C59 C60 C61 0.0 . .
C58 C59 C60 C61 179.2(15) . .
C59 C60 C61 C62 0.0 . .
C60 C61 C62 C63 0.0 . .
C60 C61 C62 C61' 63.8(14) . .
C60 C61 C62 C63' -47.3(13) . .
C60 C61 C62 C65 -179.3(13) . .
C61 C62 C63 C64 0.0 . .
C61' C62 C63 C64 -49.9(14) . .
C63' C62 C63 C64 67.4(15) . .
C65 C62 C63 C64 179.3(13) . .
C62 C63 C64 C59 0.0 . .
C60' C59 C64 C63 59.8(13) . .
C64' C59 C64 C63 -78.8(13) . .
C60 C59 C64 C63 0.0 . .
C58 C59 C64 C63 -179.3(15) . .
C64' C59 C60' C61' -9(4) . .
C60 C59 C60' C61' 68(2) . .
C64 C59 C60' C61' -55(3) . .
C58 C59 C60' C61' -178(2) . .
C59 C60' C61' C62 0(5) . .
C63 C62 C61' C60' 55(4) . .
C61 C62 C61' C60' -74(4) . .
C63' C62 C61' C60' 7(4) . .
C65 C62 C61' C60' 180(3) . .
C63 C62 C63' C64' -76(3) . .
C61 C62 C63' C64' 50(3) . .
C61' C62 C63' C64' -7(4) . .
C65 C62 C63' C64' -180(3) . .
C60' C59 C64' C63' 9(4) . .
C60 C59 C64' C63' -52(3) . .
C64 C59 C64' C63' 69(2) . .
C58 C59 C64' C63' 178(2) . .
C62 C63' C64' C59 0(5) . .
C63 C62 C65 C66 158.0(12) . .
C61 C62 C65 C66 -22.7(17) . .
C61' C62 C65 C66 49(3) . .
C63' C62 C65 C66 -139(2) . .
C63 C62 C65 C70 -25.9(17) . .
C61 C62 C65 C70 153.4(12) . .
C61' C62 C65 C70 -135(2) . .
C63' C62 C65 C70 37(2) . .
C70 C65 C66 C67 0.0 . .
C62 C65 C66 C67 176.1(15) . .
C65 C66 C67 C68 0.0 . .
C66 C67 C68 C69 0.0 . .
C67 C68 C69 C70 0.0 . .
C67 C68 C69 N7 176.6(17) . .
C71 N7 C69 C70 -135.5(16) . .
Cd1 N7 C69 C70 55.5(16) 2_756 .
C71 N7 C69 C68 48(2) . .
Cd1 N7 C69 C68 -121.2(12) 2_756 .
C68 C69 C70 C65 0.0 . .
N7 C69 C70 C65 -176.9(16) . .
C66 C65 C70 C69 0.0 . .
C62 C65 C70 C69 -176.1(14) . .
C69 N7 C71 C72 172.7(17) . .
Cd1 N7 C71 C72 -17(2) 2_756 .
C76 N8 C72 C73 7(3) . .
Cd1 N8 C72 C73 -162.9(18) 2_756 .
C76 N8 C72 C71 -175.1(19) . .
Cd1 N8 C72 C71 15(2) 2_756 .
N7 C71 C72 N8 1(3) . .
N7 C71 C72 C73 180(2) . .
N8 C72 C73 C74 -7(4) . .
C71 C72 C73 C74 175(2) . .
C72 C73 C74 C75 4(4) . .
C73 C74 C75 C76 -2(4) . .
C72 N8 C76 C75 -4(3) . .
Cd1 N8 C76 C75 164.2(18) 2_756 .
C74 C75 C76 N8 2(4) . .
O20 C77 C78 O24 -2(4) . .
C81 C77 C78 O24 -178(2) . .
O20 C77 C78 C79 -180(2) . .
C81 C77 C78 C79 4(3) . .
O24 C78 C79 O23 -3(5) . .
C77 C78 C79 O23 174(2) . .
O24 C78 C79 C80 -178(2) . .
C77 C78 C79 C80 -1(3) . .
O23 C79 C80 O22 1(3) . .
C78 C79 C80 O22 176(2) . .
O23 C79 C80 C81 -178(2) . .
C78 C79 C80 C81 -3(3) . .
O22 C80 C81 O21 1(3) . .
C79 C80 C81 O21 179.9(18) . .
O22 C80 C81 C77 -174(2) . .
C79 C80 C81 C77 4.9(19) . .
O20 C77 C81 O21 4(3) . .
C78 C77 C81 O21 179.4(19) . .
O20 C77 C81 C80 179(2) . .
C78 C77 C81 C80 -6(2) . .
C86 C82 C83 C84 0.0 . .
Co1 C82 C83 C84 57.9(10) . .
C86 C82 C83 Co1 -57.9(10) . .
C82 C83 C84 C85 0.0 . .
Co1 C83 C84 C85 59.4(11) . .
C82 C83 C84 Co1 -59.4(11) . .
C83 C84 C85 C86 0.0 . .
Co1 C84 C85 C86 62.2(14) . .
C83 C84 C85 Co1 -62.2(14) . .
C84 C85 C86 C82 0.0 . .
Co1 C85 C86 C82 62.4(9) . .
C84 C85 C86 Co1 -62.4(9) . .
C83 C82 C86 C85 0.0 . .
Co1 C82 C86 C85 -59.7(14) . .
C83 C82 C86 Co1 59.7(14) . .
C91 C87 C88 C89 0.0 . .
Co1 C87 C88 C89 -57.6(13) . .
C91 C87 C88 Co1 57.6(13) . .
C87 C88 C89 C90 0.0 . .
Co1 C88 C89 C90 -59.0(9) . .
C87 C88 C89 Co1 59.0(9) . .
C88 C89 C90 C91 0.0 . .
Co1 C89 C90 C91 -61.0(13) . .
C88 C89 C90 Co1 61.0(13) . .
C89 C90 C91 C87 0.0 . .
Co1 C90 C91 C87 -60.9(11) . .
C89 C90 C91 Co1 60.9(11) . .
C88 C87 C91 C90 0.0 . .
Co1 C87 C91 C90 58.8(11) . .
C88 C87 C91 Co1 -58.8(11) . .
C78 C77 O20 Cd1 9(3) . .
C81 C77 O20 Cd1 -175.2(16) . .
C81 C80 O22 Cd2 174.3(17) . .
C79 C80 O22 Cd2 -5(2) . .
C78 C79 O23 Cd2 -171(3) . .
C80 C79 O23 Cd2 3(3) . .
C77 C78 O24 Cd1 -5(3) . .
C79 C78 O24 Cd1 171(3) . .
O1 S1 N200 S2 33(3) . .
O2 S1 N200 S2 165(2) . .
C1A S1 N200 S2 -86(2) . .
O4 S2 N200 S1 -105(2) . .
O3 S2 N200 S1 32(3) . .
C2A S2 N200 S1 143(2) . .
O4 S2 C2A F6A 68(2) . .
O3 S2 C2A F6A -60(2) . .
N200 S2 C2A F6A -179(2) . .
O4 S2 C2A F4A -58(2) . .
O3 S2 C2A F4A 174(2) . .
N200 S2 C2A F4A 55(2) . .
O4 S2 C2A F5A -176(2) . .
O3 S2 C2A F5A 56(2) . .
N200 S2 C2A F5A -63(2) . .
O1 S1 C1A F3A -50(2) . .
O2 S1 C1A F3A -174(2) . .
N200 S1 C1A F3A 74(2) . .
O1 S1 C1A F1A 68(2) . .
O2 S1 C1A F1A -56(2) . .
N200 S1 C1A F1A -168(2) . .
O1 S1 C1A F2A -167(2) . .
O2 S1 C1A F2A 69(2) . .
N200 S1 C1A F2A -43(2) . .
O1' S1' N202 S2' 49(4) . .
O2' S1' N202 S2' -80(3) . .
C1A' S1' N202 S2' 175(3) . .
O4' S2' N202 S1' 5(4) . .
O3' S2' N202 S1' 138(3) . .
C2A' S2' N202 S1' -110(3) . .
O1' S1' C1A' F1A' 47(4) . .
O2' S1' C1A' F1A' 168(3) . .
N202 S1' C1A' F1A' -81(3) . .
O1' S1' C1A' F2A' 172(3) . .
O2' S1' C1A' F2A' -67(3) . .
N202 S1' C1A' F2A' 44(3) . .
O1' S1' C1A' F3A' -74(4) . .
O2' S1' C1A' F3A' 47(3) . .
N202 S1' C1A' F3A' 158(3) . .
O4' S2' C2A' F5A' 66(4) . .
O3' S2' C2A' F5A' -64(3) . .
N202 S2' C2A' F5A' -177(3) . .
O4' S2' C2A' F6A' -56(4) . .
O3' S2' C2A' F6A' 175(3) . .
N202 S2' C2A' F6A' 61(3) . .
O4' S2' C2A' F4A' -174(3) . .
O3' S2' C2A' F4A' 56(3) . .
N202 S2' C2A' F4A' -57(3) . .
C105 C100 C101 C102 0.0 . .
C100 C101 C102 C103 0.0 . .
C101 C102 C103 C104 0.0 . .
C102 C103 C104 C105 0.0 . .
C103 C104 C105 C100 0.0 . .
C101 C100 C105 C104 0.0 . .
O6 S3 O5 N201 -162(2) . 2_545
N201 S3 O5 N201 -37(3) . 2_545
C3A S3 O5 N201 86.8(18) . 2_545
O5 S3 N201 S3 42(4) . 2_545
O6 S3 N201 S3 171(3) . 2_545
N201 S3 N201 S3 -0.001(4) 2_545 2_545
C3A S3 N201 S3 -82(3) . 2_545
O5 S3 N201 N201 42(4) . 2_545
O6 S3 N201 N201 171(3) . 2_545
C3A S3 N201 N201 -82(3) . 2_545
O5 S3 N201 O5 105(5) . 2_545
O6 S3 N201 O5 -126(5) . 2_545
N201 S3 N201 O5 64(5) 2_545 2_545
C3A S3 N201 O5 -18(6) . 2_545
O5 S3 C3A F2B -38(2) . .
O6 S3 C3A F2B -158(2) . .
N201 S3 C3A F2B 33(2) 2_545 .
N201 S3 C3A F2B 92(2) . .
O5 S3 C3A F3B -154(2) . .
O6 S3 C3A F3B 86(2) . .
N201 S3 C3A F3B -83(2) 2_545 .
N201 S3 C3A F3B -24(2) . .
O5 S3 C3A F1B 81(2) . .
O6 S3 C3A F1B -39(2) . .
N201 S3 C3A F1B 152.1(19) 2_545 .
N201 S3 C3A F1B -149(2) . .
O9 S5 C5A F2C -67(3) . .
O10 S5 C5A F2C 161(3) . .
N102 S5 C5A F2C 45(3) . .
O9 S5 C5A F1C -180(3) . .
O10 S5 C5A F1C 48(3) . .
N102 S5 C5A F1C -68(3) . .
O11 S6 N102 S5 -28(5) . .
O12 S6 N102 S5 124(4) . .
C6A S6 N102 S5 -116(5) . .
O9 S5 N102 S6 16(4) . .
O10 S5 N102 S6 151(4) . .
C5A S5 N102 S6 -97(4) . .
O11 S6 C6A F4C 35(7) . .
O12 S6 C6A F4C -100(8) . .
N102 S6 C6A F4C 145(7) . .
